data_7126221
loop_
_publ_author_name
'Do, Dinh Cao Huan'
'Protchenko, Andrey V.'
'Fuentes, M \'Angeles'
'Hicks, Jamie'
'Vasko, Petra'
'Aldridge, Simon'

_publ_section_title
;
 N-H cleavage vs. Werner complex formation: reactivity of cationic group
 14 tetrelenes towards amines.
;
_journal_issue 34
_journal_name_full 'Chemical communications (Cambridge, England)'
_journal_page_first 4684
_journal_page_last 4687
_journal_paper_doi 10.1039/d0cc00875c
_journal_volume 56
_journal_year 2020
_chemical_formula_moiety 'C31 H47 Ge N4, Al C16 F36 O4'
_chemical_formula_sum 'C47 H47 Al F36 Ge N4 O4'
_chemical_formula_weight 1515.45
_chemical_melting_point ?
_space_group_crystal_system monoclinic
_space_group_IT_number 14
_space_group_name_Hall '-P 2ybc'
_space_group_name_H-M_alt 'P 1 21/c 1'
_atom_sites_solution_hydrogens geom
_audit_creation_date 2020-01-28
_audit_creation_method
;
Olex2 1.2
(compiled 2018.05.29 svn.r3508 for OlexSys, GUI svn.r5506)
;
_audit_update_record
;
2020-02-01 deposited with the CCDC.	2020-03-16 downloaded from the CCDC.
;
_cell_angle_alpha 90
_cell_angle_beta 98.072(2)
_cell_angle_gamma 90
_cell_formula_units_Z 4
_cell_length_a 13.9314(3)
_cell_length_b 19.6837(3)
_cell_length_c 21.7403(4)
_cell_measurement_reflns_used 26665
_cell_measurement_temperature 150(2)
_cell_measurement_theta_max 76.1490
_cell_measurement_theta_min 4.0790
_cell_volume 5902.59(19)
_computing_cell_refinement 'CrysAlisPro 1.171.38.46 (Rigaku OD, 2015)'
_computing_data_collection 'CrysAlisPro 1.171.38.46 (Rigaku OD, 2015)'
_computing_data_reduction 'CrysAlisPro 1.171.38.46 (Rigaku OD, 2015)'
_computing_molecular_graphics 'Olex2 (Dolomanov et al., 2009)'
_computing_publication_material 'Olex2 (Dolomanov et al., 2009)'
_computing_structure_refinement 'XL (Sheldrick, 2008)'
_computing_structure_solution 'SHELXT (Sheldrick, 2015)'
_diffrn_ambient_temperature 150.15
_diffrn_detector_area_resol_mean 10.4102
_diffrn_measured_fraction_theta_full 1.000
_diffrn_measured_fraction_theta_max 0.999
_diffrn_measurement_device_type 'SuperNova, Dual, Cu at zero, Atlas'
_diffrn_measurement_method '\w scans'
_diffrn_radiation_type CuK\a
_diffrn_radiation_wavelength 1.54184
_diffrn_reflns_av_R_equivalents 0.0316
_diffrn_reflns_av_unetI/netI 0.0198
_diffrn_reflns_Laue_measured_fraction_full 1.000
_diffrn_reflns_Laue_measured_fraction_max 0.999
_diffrn_reflns_limit_h_max 17
_diffrn_reflns_limit_h_min -17
_diffrn_reflns_limit_k_max 24
_diffrn_reflns_limit_k_min -24
_diffrn_reflns_limit_l_max 27
_diffrn_reflns_limit_l_min -24
_diffrn_reflns_number 74065
_diffrn_reflns_point_group_measured_fraction_full 1.000
_diffrn_reflns_point_group_measured_fraction_max 0.999
_diffrn_reflns_theta_full 67.684
_diffrn_reflns_theta_max 74.497
_diffrn_reflns_theta_min 3.913
_exptl_absorpt_coefficient_mu 2.338
_exptl_absorpt_correction_T_max 1.00000
_exptl_absorpt_correction_T_min 0.84302
_exptl_absorpt_correction_type multi-scan
_exptl_absorpt_process_details
;
CrysAlisPro 1.171.38.46 (Rigaku Oxford Diffraction, 2015)
Empirical absorption correction using spherical harmonics,
 implemented in SCALE3 ABSPACK scaling algorithm.
;
_exptl_crystal_colour colourless
_exptl_crystal_colour_primary colourless
_exptl_crystal_density_diffrn 1.705
_exptl_crystal_density_meas ?
_exptl_crystal_description block
_exptl_crystal_F_000 3032
_exptl_crystal_size_max 0.18
_exptl_crystal_size_mid 0.1
_exptl_crystal_size_min 0.1
_refine_diff_density_max 4.809
_refine_diff_density_min -0.713
_refine_diff_density_rms 0.173
_refine_ls_extinction_method none
_refine_ls_goodness_of_fit_ref 1.469
_refine_ls_hydrogen_treatment constr
_refine_ls_matrix_type full
_refine_ls_number_parameters 1319
_refine_ls_number_reflns 12071
_refine_ls_number_restraints 3263
_refine_ls_restrained_S_all 1.561
_refine_ls_R_factor_all 0.0972
_refine_ls_R_factor_gt 0.0914
_refine_ls_shift/su_max 0.007
_refine_ls_shift/su_mean 0.000
_refine_ls_structure_factor_coef Fsqd
_refine_ls_weighting_details 'w=1/[\s^2^(Fo^2^)+(0.2000P)^2^] where P=(Fo^2^+2Fc^2^)/3'
_refine_ls_weighting_scheme calc
_refine_ls_wR_factor_gt 0.2905
_refine_ls_wR_factor_ref 0.3068
_reflns_Friedel_coverage 0.000
_reflns_number_gt 10609
_reflns_number_total 12071
_reflns_threshold_expression 'I > 2\s(I)'
_cod_data_source_file d0cc00875c2.cif
_cod_data_source_block 121hdmaf18
_cod_depositor_comments
;
The following automatic conversions were performed:

data item '_chemical_melting_point' value 'not measured' was changed
to '?' -- the value is undefined or not given.

data item '_exptl_crystal_density_meas' value 'not measured' was
changed to '?' -- the value is perceived as not measured.

Automatic conversion script
Id: cif_fix_values 7556 2019-12-06 15:28:31Z antanas 

 Adding full bibliography for 7126216--7126223.cif.
;
_cod_database_code 7126221
_shelx_shelxl_version_number 2018/3
_shelx_space_group_comment
;
The symmetry employed for this shelxl refinement is uniquely defined
by the following loop, which should always be used as a source of
symmetry information in preference to the above space-group names.
They are only intended as comments.
;
_shelx_estimated_absorpt_t_max 0.800
_shelx_estimated_absorpt_t_min 0.678
_olex2_refinement_description
;
1. Fixed Uiso
 At 1.2 times of:
  All C(H) groups
 At 1.5 times of:
  All C(H,H,H) groups
2. Restrained distances
 F15A-F13A \\sim F13A-F14A \\sim F14A-F15A
 with sigma of 0.02
 F11A-F12A \\sim F12A-F10A \\sim F10A-F11A
 with sigma of 0.02
 F11A-C39A \\sim F12A-C39A \\sim F10A-C39A
 with sigma of 0.02
 F26A-F27A \\sim F27A-F25A \\sim F25A-F26A
 with sigma of 0.04
 F24A-F22A \\sim F22A-F23A \\sim F23A-F24A
 with sigma of 0.04
 F21A-F20A \\sim F20A-F19A \\sim F19A-F21A
 with sigma of 0.04
 F29A-F28A \\sim F28A-F30A \\sim F30A-F29A
 with sigma of 0.04
 F31A-F33A \\sim F33A-F32A \\sim F32A-F31A
 with sigma of 0.04
 C45A-C43A \\sim C43A-C44A \\sim C44A-C45A
 with sigma of 0.04
 F8A-F9A \\sim F9A-F7A \\sim F7A-F8A
 with sigma of 0.04
 F4A-F6A \\sim F6A-F5A \\sim F5A-F4A
 with sigma of 0.04
 F2A-F3A \\sim F3A-F1A \\sim F1A-F2A
 with sigma of 0.02
 C37A-C36A \\sim C36A-C35A \\sim C35A-C37A
 with sigma of 0.04
 C35A-O1A \\sim C36A-O1A \\sim C37A-O1A
 with sigma of 0.04
 F12-C39 \\sim F11-C39 \\sim F10-C39
 with sigma of 0.02
 C37-C36 \\sim C36-C35 \\sim C35-C37
 with sigma of 0.04
 F6-F5 \\sim F5-F4 \\sim F4-F6
 with sigma of 0.04
 F7-F9 \\sim F9-F8 \\sim F8-F7
 with sigma of 0.04
 F3-F1 \\sim F1-F2 \\sim F2-F3
 with sigma of 0.04
 C45-C43 \\sim C43-C44 \\sim C44-C45
 with sigma of 0.04
 F23-F22 \\sim F22-F24 \\sim F24-F23
 with sigma of 0.04
 F20-F19 \\sim F19-F21 \\sim F21-F20
 with sigma of 0.04
 F25-F27 \\sim F27-F26 \\sim F26-F25
 with sigma of 0.04
 Al1-O2 \\sim Al1-O2A
 with sigma of 0.02
 F18-C41 \\sim F17-C41 \\sim F16-C41 \\sim F18A-C41A \\sim F17A-C41A \\sim
F16A-C41A
 with sigma of 0.02
 F15-C40 \\sim F15A-C40A \\sim F14-C40 \\sim F14A-C40A \\sim F13-C40 \\sim
F13A-C40A
 with sigma of 0.02
 O2-C38 \\sim O2A-C38A
 with sigma of 0.02
 C39-C38 \\sim C41-C38 \\sim C40-C38 \\sim C39A-C38A \\sim C41A-C38A \\sim
C40A-C38A
 with sigma of 0.02
 F27-C45 \\sim F27A-C45A \\sim F26A-C45A \\sim F26-C45 \\sim F25A-C45A \\sim
F25-C45
 with sigma of 0.02
 Al1-O3A \\sim Al1-O3
 with sigma of 0.02
 O3A-C42 \\sim O3-C42
 with sigma of 0.02
 F21-C43 \\sim F21A-C43A \\sim F20-C43 \\sim F20A-C43A \\sim F19A-C43A \\sim
F19-C43
 with sigma of 0.02
 Al1-O4A \\sim Al1-O4
 with sigma of 0.02
 F28-C47 \\sim F28A-C47A \\sim F30A-C47A \\sim F30-C47 \\sim F29-C47 \\sim
F29A-C47A
 with sigma of 0.02
 F32-C48 \\sim F33-C48 \\sim F31A-C48A \\sim F31-C48 \\sim F32A-C48A \\sim
F33A-C48A
 with sigma of 0.02
 C43-C42 \\sim C43A-C42 \\sim C45-C42 \\sim C45A-C42 \\sim C44-C42 \\sim
C44A-C42
 with sigma of 0.02
 F22A-C44A \\sim F23A-C44A \\sim F22-C44 \\sim F23-C44 \\sim F24-C44 \\sim
F24A-C44A
 with sigma of 0.02
 F8A-C37A \\sim F8-C37 \\sim F7-C37 \\sim F7A-C37A \\sim F9-C37 \\sim F9A-C37A
 with sigma of 0.02
 F3A-C35A \\sim F3-C35 \\sim F2A-C35A \\sim F2-C35 \\sim F1-C35 \\sim F1A-C35A
 with sigma of 0.02
 C36A-C34 \\sim C36-C34 \\sim C35A-C34 \\sim C35-C34 \\sim C37A-C34 \\sim
C37-C34
 with sigma of 0.02
 F6-C36 \\sim F6A-C36A \\sim F4A-C36A \\sim F4-C36 \\sim F5-C36 \\sim F5A-C36A
 with sigma of 0.02
 Al1-O1A \\sim Al1-O1
 with sigma of 0.02
 O1A-C34 \\sim O1-C34
 with sigma of 0.02
 C48A-C47A \\sim C47A-C49A \\sim C49A-C48A
 with sigma of 0.04
 F35-C49 \\sim F35A-C49A \\sim F36A-C49A \\sim F36-C49 \\sim F34-C49 \\sim
F34A-C49A
 with sigma of 0.02
 O4A-C46A \\sim O4-C46
 with sigma of 0.02
 C48A-C46A \\sim C48-C46 \\sim C49A-C46A \\sim C49-C46 \\sim C47A-C46A \\sim
C47-C46
 with sigma of 0.02
3. Uiso/Uaniso restraints and constraints
F10 \\sim F11 \\sim F12 \\sim F13 \\sim F14 \\sim F15 \\sim F16 \\sim F17 \\sim
F18 \\sim O2 \\sim C38 \\sim C39 \\sim C40 \\sim C41 \\sim F10A \\sim F11A
\\sim F12A \\sim F13A \\sim F14A \\sim F15A \\sim F16A \\sim F17A \\sim F18A
\\sim O2A \\sim C38A \\sim C39A \\sim C40A \\sim C41A: within 2A with sigma of
0.01 and sigma for terminal atoms of 0.01
F19 \\sim F20 \\sim F21 \\sim F22 \\sim F23 \\sim F24 \\sim F25 \\sim F26 \\sim
F27 \\sim O3 \\sim C43 \\sim C44 \\sim C45 \\sim F19A \\sim F20A \\sim F21A
\\sim F22A \\sim F23A \\sim F24A \\sim F25A \\sim F26A \\sim F27A \\sim O3A
\\sim C43A \\sim C44A \\sim C45A: within 2A with sigma of 0.01 and sigma for
terminal atoms of 0.01
C34 \\sim F1 \\sim F2 \\sim F3 \\sim F4 \\sim F5 \\sim F6 \\sim F7 \\sim F8
\\sim F9 \\sim O1 \\sim C35 \\sim C36 \\sim C37 \\sim F1A \\sim F2A \\sim F3A
\\sim F4A \\sim F5A \\sim F6A \\sim F7A \\sim F8A \\sim F9A \\sim O1A \\sim
C35A \\sim C36A \\sim C37A: within 2A with sigma of 0.01 and sigma for terminal
atoms of 0.01
F28 \\sim F29 \\sim F30 \\sim F31 \\sim F32 \\sim F33 \\sim F34 \\sim F35 \\sim
F36 \\sim O4 \\sim C46 \\sim C47 \\sim C48 \\sim C49 \\sim F28A \\sim F29A
\\sim F30A \\sim F31A \\sim F32A \\sim F33A \\sim F34A \\sim F35A \\sim F36A
\\sim O4A \\sim C46A \\sim C47A \\sim C48A \\sim C49A: within 2A with sigma of
0.01 and sigma for terminal atoms of 0.01
Uanis(F11) \\sim Ueq, Uanis(F12) \\sim Ueq, Uanis(F10) \\sim Ueq: with sigma of
0.01 and sigma for terminal atoms of 0.01
Uanis(F11) \\sim Ueq: with sigma of 0.01 and sigma for terminal atoms of 0.01
Uanis(C39) \\sim Ueq: with sigma of 0.01 and sigma for terminal atoms of 0.01
Uanis(F10) \\sim Ueq, Uanis(F11) \\sim Ueq, Uanis(F12) \\sim Ueq: with sigma of
0.01 and sigma for terminal atoms of 0.01
Uanis(F16) \\sim Ueq, Uanis(F17) \\sim Ueq, Uanis(F18) \\sim Ueq, Uanis(F16A)
\\sim Ueq, Uanis(F17A) \\sim Ueq, Uanis(F18A) \\sim Ueq: with sigma of 0.01 and
sigma for terminal atoms of 0.01
Uanis(F14) \\sim Ueq, Uanis(F14A) \\sim Ueq, Uanis(F13) \\sim Ueq, Uanis(F13A)
\\sim Ueq, Uanis(F15A) \\sim Ueq, Uanis(F15) \\sim Ueq: with sigma of 0.01 and
sigma for terminal atoms of 0.01
Uanis(C41) \\sim Ueq, Uanis(C41A) \\sim Ueq: with sigma of 0.01 and sigma for
terminal atoms of 0.01
Uanis(C40) \\sim Ueq, Uanis(C40A) \\sim Ueq: with sigma of 0.01 and sigma for
terminal atoms of 0.01
Uanis(C38) \\sim Ueq, Uanis(C38A) \\sim Ueq: with sigma of 0.01 and sigma for
terminal atoms of 0.01
Uanis(C39) \\sim Ueq, Uanis(C39A) \\sim Ueq: with sigma of 0.01 and sigma for
terminal atoms of 0.01
Uanis(C43) \\sim Ueq, Uanis(C43A) \\sim Ueq: with sigma of 0.01 and sigma for
terminal atoms of 0.01
Uanis(C45A) \\sim Ueq, Uanis(C45) \\sim Ueq: with sigma of 0.01 and sigma for
terminal atoms of 0.01
Uanis(F27A) \\sim Ueq, Uanis(F27) \\sim Ueq, Uanis(F26A) \\sim Ueq, Uanis(F26)
\\sim Ueq, Uanis(F25A) \\sim Ueq, Uanis(F25) \\sim Ueq: with sigma of 0.01 and
sigma for terminal atoms of 0.01
Uanis(F22A) \\sim Ueq, Uanis(F22) \\sim Ueq, Uanis(F23A) \\sim Ueq, Uanis(F23)
\\sim Ueq, Uanis(F24) \\sim Ueq, Uanis(F24A) \\sim Ueq: with sigma of 0.01 and
sigma for terminal atoms of 0.01
Uanis(O3A) \\sim Ueq, Uanis(O3) \\sim Ueq: with sigma of 0.01 and sigma for
terminal atoms of 0.01
Uanis(F21) \\sim Ueq, Uanis(F21A) \\sim Ueq, Uanis(F20) \\sim Ueq, Uanis(F20A)
\\sim Ueq, Uanis(F19A) \\sim Ueq, Uanis(F19) \\sim Ueq: with sigma of 0.01 and
sigma for terminal atoms of 0.01
Uanis(O4) \\sim Ueq, Uanis(O4A) \\sim Ueq: with sigma of 0.01 and sigma for
terminal atoms of 0.01
Uanis(C47) \\sim Ueq, Uanis(C47A) \\sim Ueq: with sigma of 0.01 and sigma for
terminal atoms of 0.01
Uanis(F28) \\sim Ueq, Uanis(F28A) \\sim Ueq, Uanis(F29) \\sim Ueq, Uanis(F29A)
\\sim Ueq, Uanis(F30A) \\sim Ueq, Uanis(F30) \\sim Ueq: with sigma of 0.01 and
sigma for terminal atoms of 0.01
Uanis(C48) \\sim Ueq, Uanis(C48A) \\sim Ueq: with sigma of 0.01 and sigma for
terminal atoms of 0.01
Uanis(F31A) \\sim Ueq, Uanis(F32A) \\sim Ueq, Uanis(F33A) \\sim Ueq, Uanis(F32)
\\sim Ueq, Uanis(F33) \\sim Ueq, Uanis(F31) \\sim Ueq: with sigma of 0.01 and
sigma for terminal atoms of 0.01
Uanis(C44A) \\sim Ueq, Uanis(C44) \\sim Ueq: with sigma of 0.01 and sigma for
terminal atoms of 0.01
Uanis(C37) \\sim Ueq, Uanis(C37A) \\sim Ueq: with sigma of 0.01 and sigma for
terminal atoms of 0.01
Uanis(C35A) \\sim Ueq, Uanis(C35) \\sim Ueq: with sigma of 0.01 and sigma for
terminal atoms of 0.01
Uanis(F7) \\sim Ueq, Uanis(F7A) \\sim Ueq, Uanis(F9) \\sim Ueq, Uanis(F9A)
\\sim Ueq, Uanis(F8A) \\sim Ueq, Uanis(F8) \\sim Ueq: with sigma of 0.01 and
sigma for terminal atoms of 0.01
Uanis(F6A) \\sim Ueq, Uanis(F5) \\sim Ueq, Uanis(F6) \\sim Ueq, Uanis(F5A)
\\sim Ueq, Uanis(F4) \\sim Ueq, Uanis(F4A) \\sim Ueq: with sigma of 0.01 and
sigma for terminal atoms of 0.01
Uanis(F1A) \\sim Ueq, Uanis(F1) \\sim Ueq, Uanis(F2A) \\sim Ueq, Uanis(F2)
\\sim Ueq, Uanis(F3A) \\sim Ueq, Uanis(F3) \\sim Ueq: with sigma of 0.01 and
sigma for terminal atoms of 0.01
Uanis(C49) \\sim Ueq, Uanis(C49A) \\sim Ueq: with sigma of 0.01 and sigma for
terminal atoms of 0.01
Uanis(F34) \\sim Ueq, Uanis(F36) \\sim Ueq, Uanis(F36A) \\sim Ueq, Uanis(F35)
\\sim Ueq, Uanis(F35A) \\sim Ueq, Uanis(F34A) \\sim Ueq: with sigma of 0.01 and
sigma for terminal atoms of 0.01
Uanis(C46) \\sim Ueq, Uanis(C46A) \\sim Ueq: with sigma of 0.01 and sigma for
terminal atoms of 0.01
Uanis(O2) = Uanis(O2A)
Uanis(C36A) = Uanis(C36)
Uanis(O1) = Uanis(O1A)
4. Rigid body (RIGU) restrains
 F10, F11, F12, F13, F14, F15, F16, F17, F18, O2, C38, C39, C40, C41, F10A,
 F11A, F12A, F13A, F14A, F15A, F16A, F17A, F18A, O2A, C38A, C39A, C40A, C41A
 with sigma for 1-2 distances of 0.004 and sigma for 1-3 distances of 0.004
 F19, F20, F21, F22, F23, F24, F25, F26, F27, O3, C43, C44, C45, F19A, F20A,
 F21A, F22A, F23A, F24A, F25A, F26A, F27A, O3A, C43A, C44A, C45A
 with sigma for 1-2 distances of 0.004 and sigma for 1-3 distances of 0.004
 C34, F1, F2, F3, F4, F5, F6, F7, F8, F9, O1, C35, C36, C37, F1A, F2A, F3A,
 F4A, F5A, F6A, F7A, F8A, F9A, O1A, C35A, C36A, C37A
 with sigma for 1-2 distances of 0.004 and sigma for 1-3 distances of 0.004
 F28, F29, F30, F31, F32, F33, F34, F35, F36, O4, C46, C47, C48, C49, F28A,
 F29A, F30A, F31A, F32A, F33A, F34A, F35A, F36A, O4A, C46A, C47A, C48A, C49A
 with sigma for 1-2 distances of 0.004 and sigma for 1-3 distances of 0.004
5. Others
 Sof(F1A)=Sof(F2A)=Sof(F3A)=Sof(F4A)=Sof(F5A)=Sof(F6A)=Sof(F7A)=Sof(F8A)=
 Sof(F9A)=Sof(F10A)=Sof(F11A)=Sof(F12A)=Sof(F13A)=Sof(F14A)=Sof(F15A)=Sof(F16A)=
 Sof(F17A)=Sof(F18A)=Sof(F19A)=Sof(F20A)=Sof(F21A)=Sof(F22A)=Sof(F23A)=
 Sof(F24A)=Sof(F25A)=Sof(F26A)=Sof(F27A)=Sof(F28A)=Sof(F29A)=Sof(F30A)=
 Sof(F31A)=Sof(F32A)=Sof(F33A)=Sof(F34A)=Sof(F35A)=Sof(F36A)=Sof(O1A)=Sof(O2A)=
 Sof(O3A)=Sof(O4A)=Sof(C35A)=Sof(C36A)=Sof(C37A)=Sof(C38A)=Sof(C39A)=Sof(C40A)=
 Sof(C41A)=Sof(C43A)=Sof(C44A)=Sof(C45A)=Sof(C46A)=Sof(C47A)=Sof(C48A)=
 Sof(C49A)=1-FVAR(1)
 Sof(F1)=Sof(F2)=Sof(F3)=Sof(F4)=Sof(F5)=Sof(F6)=Sof(F7)=Sof(F8)=Sof(F9)=
 Sof(F10)=Sof(F11)=Sof(F12)=Sof(F13)=Sof(F14)=Sof(F15)=Sof(F16)=Sof(F17)=
 Sof(F18)=Sof(F19)=Sof(F20)=Sof(F21)=Sof(F22)=Sof(F23)=Sof(F24)=Sof(F25)=
 Sof(F26)=Sof(F27)=Sof(F28)=Sof(F29)=Sof(F30)=Sof(F31)=Sof(F32)=Sof(F33)=
 Sof(F34)=Sof(F35)=Sof(F36)=Sof(O1)=Sof(O2)=Sof(O3)=Sof(O4)=Sof(C35)=Sof(C36)=
 Sof(C37)=Sof(C38)=Sof(C39)=Sof(C40)=Sof(C41)=Sof(C43)=Sof(C44)=Sof(C45)=
 Sof(C46)=Sof(C47)=Sof(C48)=Sof(C49)=FVAR(1)
6.a Ternary CH refined with riding coordinates:
 C16(H16), C19(H19), C28(H28), C31(H31)
6.b Aromatic/amide H refined with riding coordinates:
 C2(H2), C12(H12), C13(H13), C14(H14), C24(H24), C25(H25), C26(H26)
6.c Idealised Me refined as rotating group:
 C5(H5A,H5B,H5C), C6(H6A,H6B,H6C), C8(H8A,H8B,H8C), C9(H9A,H9B,H9C), C17(H17A,
 H17B,H17C), C18(H18A,H18B,H18C), C20(H20A,H20B,H20C), C21(H21A,H21B,H21C),
 C29(H29A,H29B,H29C), C30(H30A,H30B,H30C), C32(H32A,H32B,H32C), C33(H33A,H33B,
 H33C)
;
_olex2_submission_special_instructions 'No special instructions were received'

loop_
_space_group_symop_operation_xyz
'x, y, z'
'-x, y+1/2, -z+1/2'
'-x, -y, -z'
'x, -y-1/2, z-1/2'

loop_
_atom_site_label
_atom_site_type_symbol
_atom_site_fract_x
_atom_site_fract_y
_atom_site_fract_z
_atom_site_U_iso_or_equiv
_atom_site_adp_type
_atom_site_occupancy
_atom_site_site_symmetry_order
_atom_site_calc_flag
_atom_site_refinement_flags_posn
_atom_site_refinement_flags_adp
_atom_site_refinement_flags_occupancy
_atom_site_disorder_assembly
_atom_site_disorder_group
Ge1 Ge 0.70163(2) 0.25325(2) 0.35238(2) 0.0183(2) Uani 1 1 d . . . . .
N1 N 0.61713(17) 0.32438(12) 0.32324(10) 0.0151(4) Uani 1 1 d . . . . .
N2 N 0.61856(17) 0.18235(12) 0.32047(10) 0.0159(5) Uani 1 1 d . . . . .
N3 N 0.47305(18) 0.37388(13) 0.27341(12) 0.0212(5) Uani 1 1 d . . . . .
N4 N 0.47751(19) 0.13363(13) 0.26452(12) 0.0225(5) Uani 1 1 d . . . . .
C1 C 0.5260(2) 0.31732(14) 0.29036(12) 0.0165(5) Uani 1 1 d . . . . .
C2 C 0.4862(2) 0.25387(12) 0.27388(14) 0.0172(6) Uani 1 1 d . . . . .
H2 H 0.422534 0.254027 0.251489 0.021 Uiso 1 1 calc R . . . .
C3 C 0.5286(2) 0.18963(14) 0.28629(12) 0.0161(5) Uani 1 1 d . . . . .
C5 C 0.3950(3) 0.14001(18) 0.21494(17) 0.0334(8) Uani 1 1 d . . . . .
H5A H 0.409405 0.174520 0.185072 0.050 Uiso 1 1 calc GR . . . .
H5B H 0.337149 0.153504 0.232930 0.050 Uiso 1 1 calc GR . . . .
H5C H 0.383152 0.096263 0.193702 0.050 Uiso 1 1 calc GR . . . .
C6 C 0.4739(2) 0.07209(15) 0.30160(15) 0.0269(6) Uani 1 1 d . . . . .
H6A H 0.406657 0.056248 0.298529 0.040 Uiso 1 1 calc GR . . . .
H6B H 0.498683 0.081968 0.345115 0.040 Uiso 1 1 calc GR . . . .
H6C H 0.513761 0.036731 0.286060 0.040 Uiso 1 1 calc GR . . . .
C8 C 0.3886(2) 0.36956(17) 0.22472(16) 0.0291(7) Uani 1 1 d . . . . .
H8A H 0.374018 0.414719 0.206829 0.044 Uiso 1 1 calc GR . . . .
H8B H 0.332501 0.352743 0.242794 0.044 Uiso 1 1 calc GR . . . .
H8C H 0.402912 0.338341 0.192095 0.044 Uiso 1 1 calc GR . . . .
C9 C 0.4685(2) 0.43034(16) 0.31711(17) 0.0280(7) Uani 1 1 d . . . . .
H9A H 0.511672 0.466939 0.307377 0.042 Uiso 1 1 calc GR . . . .
H9B H 0.489063 0.414338 0.359608 0.042 Uiso 1 1 calc GR . . . .
H9C H 0.401907 0.447402 0.313494 0.042 Uiso 1 1 calc GR . . . .
C10 C 0.67031(19) 0.38843(13) 0.32235(13) 0.0161(5) Uani 1 1 d . . . . .
C11 C 0.7004(2) 0.40918(14) 0.26600(13) 0.0191(5) Uani 1 1 d . . . . .
C12 C 0.7551(2) 0.46825(15) 0.26653(15) 0.0238(6) Uani 1 1 d . . . . .
H12 H 0.774667 0.483816 0.228848 0.029 Uiso 1 1 calc R . . . .
C13 C 0.7818(2) 0.50518(16) 0.32068(16) 0.0266(6) Uani 1 1 d . . . . .
H13 H 0.819210 0.545451 0.319890 0.032 Uiso 1 1 calc R . . . .
C14 C 0.7536(2) 0.48284(16) 0.37587(15) 0.0246(6) Uani 1 1 d . . . . .
H14 H 0.773277 0.507649 0.412977 0.029 Uiso 1 1 calc R . . . .
C15 C 0.6967(2) 0.42469(15) 0.37819(13) 0.0196(6) Uani 1 1 d . . . . .
C16 C 0.6662(2) 0.40347(16) 0.43965(14) 0.0249(6) Uani 1 1 d . . . . .
H16 H 0.616200 0.366947 0.431347 0.030 Uiso 1 1 calc R . . . .
C17 C 0.6218(3) 0.4628(2) 0.47179(18) 0.0378(8) Uani 1 1 d . . . . .
H17A H 0.561784 0.477466 0.446260 0.057 Uiso 1 1 calc GR . . . .
H17B H 0.667809 0.500685 0.477051 0.057 Uiso 1 1 calc GR . . . .
H17C H 0.607424 0.448019 0.512571 0.057 Uiso 1 1 calc GR . . . .
C18 C 0.7531(3) 0.3746(2) 0.48373(16) 0.0377(8) Uani 1 1 d . . . . .
H18A H 0.781941 0.336912 0.463299 0.056 Uiso 1 1 calc GR . . . .
H18B H 0.730796 0.358240 0.521886 0.056 Uiso 1 1 calc GR . . . .
H18C H 0.801604 0.410379 0.494025 0.056 Uiso 1 1 calc GR . . . .
C19 C 0.6789(2) 0.36927(15) 0.20552(14) 0.0231(6) Uani 1 1 d . . . . .
H19 H 0.641738 0.327562 0.213789 0.028 Uiso 1 1 calc R . . . .
C20 C 0.6181(3) 0.40975(18) 0.15431(15) 0.0318(7) Uani 1 1 d . . . . .
H20A H 0.606773 0.382301 0.116374 0.048 Uiso 1 1 calc GR . . . .
H20B H 0.652660 0.451414 0.146102 0.048 Uiso 1 1 calc GR . . . .
H20C H 0.555779 0.421554 0.167542 0.048 Uiso 1 1 calc GR . . . .
C21 C 0.7742(3) 0.3469(2) 0.18396(19) 0.0391(8) Uani 1 1 d . . . . .
H21A H 0.760311 0.315618 0.148805 0.059 Uiso 1 1 calc GR . . . .
H21B H 0.814962 0.324067 0.218204 0.059 Uiso 1 1 calc GR . . . .
H21C H 0.808384 0.386905 0.171090 0.059 Uiso 1 1 calc GR . . . .
C22 C 0.6727(2) 0.11895(14) 0.32071(13) 0.0170(5) Uani 1 1 d . . . . .
C23 C 0.6919(2) 0.08162(15) 0.37671(13) 0.0201(6) Uani 1 1 d . . . . .
C24 C 0.7488(2) 0.02347(16) 0.37686(15) 0.0259(6) Uani 1 1 d . . . . .
H24 H 0.763462 -0.002137 0.414030 0.031 Uiso 1 1 calc R . . . .
C25 C 0.7845(2) 0.00227(16) 0.32320(17) 0.0288(7) Uani 1 1 d . . . . .
H25 H 0.822036 -0.038051 0.323742 0.035 Uiso 1 1 calc R . . . .
C26 C 0.7652(2) 0.03984(16) 0.26941(16) 0.0270(6) Uani 1 1 d . . . . .
H26 H 0.789604 0.024730 0.233115 0.032 Uiso 1 1 calc R . . . .
C27 C 0.7107(2) 0.09951(15) 0.26688(14) 0.0204(6) Uani 1 1 d . . . . .
C28 C 0.6968(3) 0.14069(16) 0.20707(14) 0.0265(6) Uani 1 1 d . . . . .
H28 H 0.661854 0.183553 0.214760 0.032 Uiso 1 1 calc R . . . .
C29 C 0.6361(3) 0.1022(2) 0.15394(16) 0.0401(8) Uani 1 1 d . . . . .
H29A H 0.624315 0.131623 0.117280 0.060 Uiso 1 1 calc GR . . . .
H29B H 0.574079 0.088970 0.166716 0.060 Uiso 1 1 calc GR . . . .
H29C H 0.671244 0.061486 0.143852 0.060 Uiso 1 1 calc GR . . . .
C30 C 0.7959(3) 0.1599(2) 0.1884(2) 0.0425(9) Uani 1 1 d . . . . .
H30A H 0.826301 0.119394 0.173324 0.064 Uiso 1 1 calc GR . . . .
H30B H 0.837746 0.178374 0.224497 0.064 Uiso 1 1 calc GR . . . .
H30C H 0.786796 0.194159 0.155341 0.064 Uiso 1 1 calc GR . . . .
C31 C 0.6539(2) 0.10242(17) 0.43602(14) 0.0238(6) Uani 1 1 d . . . . .
H31 H 0.606220 0.140043 0.425433 0.029 Uiso 1 1 calc R . . . .
C32 C 0.6017(3) 0.0449(2) 0.46463(17) 0.0378(8) Uani 1 1 d . . . . .
H32A H 0.545272 0.030588 0.435382 0.057 Uiso 1 1 calc GR . . . .
H32B H 0.580214 0.060690 0.503213 0.057 Uiso 1 1 calc GR . . . .
H32C H 0.645975 0.006345 0.473678 0.057 Uiso 1 1 calc GR . . . .
C33 C 0.7364(3) 0.1299(2) 0.48369(16) 0.0355(8) Uani 1 1 d . . . . .
H33A H 0.781038 0.092925 0.497980 0.053 Uiso 1 1 calc GR . . . .
H33B H 0.709335 0.149076 0.519175 0.053 Uiso 1 1 calc GR . . . .
H33C H 0.771443 0.165432 0.464377 0.053 Uiso 1 1 calc GR . . . .
Al1 Al 0.15992(7) 0.24738(4) 0.46465(4) 0.0166(3) Uani 1 1 d D . . . .
C34 C 0.0894(3) 0.3670(2) 0.38998(18) 0.0377(7) Uani 1 1 d D U . . .
C42 C 0.1056(3) 0.12097(19) 0.39400(18) 0.0358(8) Uani 1 1 d D . . . .
F1 F 0.0844(4) 0.4071(4) 0.2854(3) 0.0912(15) Uani 0.8584(18) 1 d D U P A 1
F2 F 0.2167(4) 0.4253(3) 0.3532(3) 0.0985(15) Uani 0.8584(18) 1 d D U P A 1
F3 F 0.1801(4) 0.3220(3) 0.3148(2) 0.0880(14) Uani 0.8584(18) 1 d D U P A 1
F4 F -0.0788(3) 0.3752(2) 0.3437(2) 0.0668(11) Uani 0.8584(18) 1 d D U P A 1
F5 F -0.0019(4) 0.2863(2) 0.3219(2) 0.0866(13) Uani 0.8584(18) 1 d D U P A 1
F6 F -0.0420(3) 0.2982(2) 0.4122(2) 0.0695(11) Uani 0.8584(18) 1 d D U P A 1
F7 F -0.0011(4) 0.4215(3) 0.4597(2) 0.0871(12) Uani 0.8584(18) 1 d D U P A 1
F8 F 0.0392(4) 0.4827(3) 0.3837(3) 0.0902(15) Uani 0.8584(18) 1 d D U P A 1
F9 F 0.1500(4) 0.4527(3) 0.4585(3) 0.0831(14) Uani 0.8584(18) 1 d D U P A 1
F10 F 0.3405(2) 0.35522(15) 0.55033(14) 0.0450(6) Uani 0.8584(18) 1 d D U P A 1
F11 F 0.3601(2) 0.37129(14) 0.45517(13) 0.0423(6) Uani 0.8584(18) 1 d D U P A 1
F12 F 0.4844(2) 0.35033(18) 0.52178(16) 0.0453(7) Uani 0.8584(18) 1 d D U P A 1
F13 F 0.3339(3) 0.2605(2) 0.3834(2) 0.0451(9) Uani 0.8584(18) 1 d D U P A 1
F14 F 0.41637(19) 0.17400(15) 0.42223(13) 0.0415(6) Uani 0.8584(18) 1 d D U P A 1
F15 F 0.4862(2) 0.27150(19) 0.41942(14) 0.0435(7) Uani 0.8584(18) 1 d D U P A 1
F16 F 0.4137(2) 0.15231(14) 0.54499(14) 0.0461(6) Uani 0.8584(18) 1 d D U P A 1
F17 F 0.5336(2) 0.21489(19) 0.53375(16) 0.0438(7) Uani 0.8584(18) 1 d D U P A 1
F18 F 0.4424(5) 0.2407(3) 0.5997(2) 0.0451(10) Uani 0.8584(18) 1 d D U P A 1
F19 F 0.1767(3) 0.00863(19) 0.4061(2) 0.0729(11) Uani 0.8584(18) 1 d D U P A 1
F20 F 0.2457(3) 0.0883(2) 0.4640(2) 0.0792(12) Uani 0.8584(18) 1 d D U P A 1
F21 F 0.2582(3) 0.0843(2) 0.3690(3) 0.0777(11) Uani 0.8584(18) 1 d D U P A 1
F22 F 0.1273(5) 0.1505(3) 0.2933(2) 0.0983(14) Uani 0.8584(18) 1 d D U P A 1
F23 F -0.0192(4) 0.1400(3) 0.3131(3) 0.1075(17) Uani 0.8584(18) 1 d D U P A 1
F24 F 0.0688(4) 0.0518(2) 0.3028(2) 0.0859(12) Uani 0.8584(18) 1 d D U P A 1
F25 F 0.0659(5) 0.0793(3) 0.4915(2) 0.0943(13) Uani 0.8584(18) 1 d D U P A 1
F26 F -0.0420(3) 0.1373(3) 0.4327(3) 0.0959(14) Uani 0.8584(18) 1 d D U P A 1
F27 F -0.0140(4) 0.0361(2) 0.4085(3) 0.0882(13) Uani 0.8584(18) 1 d D U P A 1
F28 F 0.1349(3) 0.3580(3) 0.5737(2) 0.0606(11) Uani 0.8584(18) 1 d D U P A 1
F29 F -0.0177(4) 0.3425(2) 0.5745(2) 0.0678(11) Uani 0.8584(18) 1 d D U P A 1
F30 F 0.0859(4) 0.3353(2) 0.65931(18) 0.0673(10) Uani 0.8584(18) 1 d D U P A 1
F31 F -0.0367(2) 0.2273(2) 0.65223(16) 0.0606(8) Uani 0.8584(18) 1 d D U P A 1
F32 F 0.0046(3) 0.1403(2) 0.6019(2) 0.0693(10) Uani 0.8584(18) 1 d D U P A 1
F33 F -0.0831(2) 0.2192(3) 0.55420(17) 0.0670(9) Uani 0.8584(18) 1 d D U P A 1
F34 F 0.2477(3) 0.2586(2) 0.6323(2) 0.0615(10) Uani 0.8584(18) 1 d D U P A 1
F35 F 0.2002(3) 0.1564(2) 0.60415(18) 0.0624(9) Uani 0.8584(18) 1 d D U P A 1
F36 F 0.1533(3) 0.2023(3) 0.68457(16) 0.0682(10) Uani 0.8584(18) 1 d D U P A 1
O1 O 0.1444(5) 0.3249(3) 0.4291(3) 0.0365(6) Uani 0.8584(18) 1 d D U P A 1
O2 O 0.2818(2) 0.23985(15) 0.49693(17) 0.0257(6) Uani 0.8584(18) 1 d D U P A 1
O3 O 0.1291(3) 0.18500(18) 0.40968(17) 0.0316(8) Uani 0.8584(18) 1 d D U P A 1
O4 O 0.0919(3) 0.2356(2) 0.52442(16) 0.0311(7) Uani 0.8584(18) 1 d D U P A 1
C35 C 0.1419(5) 0.3796(4) 0.3334(3) 0.0769(14) Uani 0.8584(18) 1 d D U P A 1
C36 C -0.0118(4) 0.3321(3) 0.3661(3) 0.0605(10) Uani 0.8584(18) 1 d D U P A 1
C37 C 0.0681(5) 0.4320(3) 0.4243(3) 0.0701(13) Uani 0.8584(18) 1 d D U P A 1
C38 C 0.3735(3) 0.2577(2) 0.4935(2) 0.0238(8) Uani 0.8584(18) 1 d D U P A 1
C39 C 0.3900(3) 0.3346(2) 0.50591(18) 0.0305(7) Uani 0.8584(18) 1 d D U P A 1
C40 C 0.4045(3) 0.2389(2) 0.4282(2) 0.0361(9) Uani 0.8584(18) 1 d D U P A 1
C41 C 0.4418(3) 0.2165(2) 0.54345(18) 0.0317(7) Uani 0.8584(18) 1 d D U P A 1
C43 C 0.1961(4) 0.0740(3) 0.4096(3) 0.0593(12) Uani 0.8584(18) 1 d D U P A 1
C44 C 0.0712(5) 0.1143(3) 0.3246(3) 0.0746(14) Uani 0.8584(18) 1 d D U P A 1
C45 C 0.0274(5) 0.0912(4) 0.4316(4) 0.0803(15) Uani 0.8584(18) 1 d D U P A 1
C46 C 0.0821(4) 0.2445(3) 0.5833(2) 0.0320(8) Uani 0.8584(18) 1 d D U P A 1
C47 C 0.0703(4) 0.3218(3) 0.5983(2) 0.0521(11) Uani 0.8584(18) 1 d D U P A 1
C48 C -0.0099(3) 0.2071(3) 0.5983(2) 0.0475(9) Uani 0.8584(18) 1 d D U P A 1
C49 C 0.1715(4) 0.2154(3) 0.6279(2) 0.0497(10) Uani 0.8584(18) 1 d D U P A 1
F1A F 0.0670(17) 0.2915(11) 0.3014(10) 0.072(3) Uani 0.1416(18) 1 d D U P A 2
F2A F 0.059(2) 0.3953(17) 0.279(2) 0.081(3) Uani 0.1416(18) 1 d D U P A 2
F3A F 0.1982(17) 0.3540(17) 0.3158(17) 0.080(3) Uani 0.1416(18) 1 d D U P A 2
F4A F -0.065(2) 0.3961(13) 0.3534(12) 0.063(3) Uani 0.1416(18) 1 d D U P A 2
F5A F -0.053(2) 0.2975(12) 0.3868(13) 0.069(3) Uani 0.1416(18) 1 d D U P A 2
F6A F -0.0394(17) 0.3831(13) 0.4455(10) 0.063(2) Uani 0.1416(18) 1 d D U P A 2
F7A F 0.122(3) 0.457(3) 0.4624(13) 0.078(3) Uani 0.1416(18) 1 d D U P A 2
F8A F 0.071(2) 0.4881(17) 0.3690(14) 0.070(3) Uani 0.1416(18) 1 d D U P A 2
F9A F 0.2097(15) 0.4584(14) 0.3894(13) 0.071(3) Uani 0.1416(18) 1 d D U P A 2
F10A F 0.430(3) 0.2548(15) 0.6031(15) 0.038(3) Uani 0.1416(18) 1 d D U P A 2
F11A F 0.4579(17) 0.3489(10) 0.5401(10) 0.047(3) Uani 0.1416(18) 1 d D U P A 2
F12A F 0.5370(18) 0.2439(11) 0.5301(12) 0.047(3) Uani 0.1416(18) 1 d D U P A 2
F13A F 0.3423(17) 0.2396(12) 0.3842(14) 0.040(3) Uani 0.1416(18) 1 d D U P A 2
F14A F 0.4920(13) 0.2389(11) 0.4163(10) 0.046(2) Uani 0.1416(18) 1 d D U P A 2
F15A F 0.4124(13) 0.3263(9) 0.4229(9) 0.051(2) Uani 0.1416(18) 1 d D U P A 2
F16A F 0.3685(17) 0.1263(12) 0.4494(10) 0.063(3) Uani 0.1416(18) 1 d D U P A 2
F17A F 0.3389(16) 0.1461(12) 0.5468(10) 0.056(3) Uani 0.1416(18) 1 d D U P A 2
F18A F 0.4784(13) 0.1436(11) 0.5242(10) 0.054(2) Uani 0.1416(18) 1 d D U P A 2
F19A F 0.149(2) 0.0117(12) 0.4276(14) 0.068(3) Uani 0.1416(18) 1 d D U P A 2
F20A F 0.197(2) 0.0904(13) 0.4864(11) 0.074(3) Uani 0.1416(18) 1 d D U P A 2
F21A F 0.2661(16) 0.0841(13) 0.4071(13) 0.069(2) Uani 0.1416(18) 1 d D U P A 2
F22A F 0.1945(19) 0.1917(12) 0.3274(11) 0.077(3) Uani 0.1416(18) 1 d D U P A 2
F23A F 0.048(2) 0.1652(13) 0.2913(11) 0.079(3) Uani 0.1416(18) 1 d D U P A 2
F24A F 0.155(2) 0.0978(13) 0.2871(11) 0.081(3) Uani 0.1416(18) 1 d D U P A 2
F25A F -0.001(3) 0.0973(17) 0.4622(12) 0.089(3) Uani 0.1416(18) 1 d D U P A 2
F26A F -0.065(2) 0.1478(14) 0.3733(15) 0.094(3) Uani 0.1416(18) 1 d D U P A 2
F27A F -0.016(3) 0.0451(14) 0.3697(14) 0.090(3) Uani 0.1416(18) 1 d D U P A 2
F28A F 0.1660(19) 0.3500(18) 0.5828(14) 0.056(3) Uani 0.1416(18) 1 d D U P A 2
F29A F 0.0110(17) 0.3504(15) 0.5962(12) 0.060(3) Uani 0.1416(18) 1 d D U P A 2
F30A F 0.1301(19) 0.3129(15) 0.6715(10) 0.065(3) Uani 0.1416(18) 1 d D U P A 2
F31A F -0.1086(15) 0.2466(10) 0.5846(11) 0.056(2) Uani 0.1416(18) 1 d D U P A 2
F32A F -0.0563(17) 0.2435(10) 0.4990(9) 0.059(3) Uani 0.1416(18) 1 d D U P A 2
F33A F -0.0299(17) 0.1570(11) 0.5689(12) 0.062(3) Uani 0.1416(18) 1 d D U P A 2
F34A F 0.244(2) 0.2284(14) 0.6290(15) 0.060(3) Uani 0.1416(18) 1 d D U P A 2
F35A F 0.1477(18) 0.1340(11) 0.5807(11) 0.059(3) Uani 0.1416(18) 1 d D U P A 2
F36A F 0.1200(19) 0.1693(14) 0.6649(11) 0.062(3) Uani 0.1416(18) 1 d D U P A 2
O1A O 0.145(3) 0.3245(13) 0.4283(18) 0.0365(6) Uani 0.1416(18) 1 d D U P A 2
O2A O 0.2817(10) 0.2489(9) 0.4715(11) 0.0257(6) Uani 0.1416(18) 1 d D U P A 2
O3A O 0.1082(18) 0.1783(10) 0.4256(11) 0.033(4) Uani 0.1416(18) 1 d D U P A 2
O4A O 0.118(2) 0.2519(13) 0.5354(10) 0.035(3) Uani 0.1416(18) 1 d D U P A 2
C35A C 0.1041(17) 0.3512(12) 0.3219(8) 0.072(2) Uani 0.1416(18) 1 d D U P A 2
C36A C -0.0169(11) 0.3579(11) 0.3957(10) 0.0605(10) Uani 0.1416(18) 1 d D U P A 2
C37A C 0.1226(16) 0.4406(8) 0.4031(12) 0.070(2) Uani 0.1416(18) 1 d D U P A 2
C38A C 0.3748(16) 0.2421(13) 0.4961(12) 0.0337(18) Uani 0.1416(18) 1 d D U P A 2
C39A C 0.4521(16) 0.2770(10) 0.5449(10) 0.0411(18) Uani 0.1416(18) 1 d D U P A 2
C40A C 0.4075(15) 0.2590(10) 0.4316(13) 0.0412(19) Uani 0.1416(18) 1 d D U P A 2
C41A C 0.3893(14) 0.1625(12) 0.5017(9) 0.046(2) Uani 0.1416(18) 1 d D U P A 2
C43A C 0.1833(14) 0.0732(11) 0.4277(10) 0.070(2) Uani 0.1416(18) 1 d D U P A 2
C44A C 0.1275(16) 0.1418(12) 0.3285(8) 0.075(2) Uani 0.1416(18) 1 d D U P A 2
C45A C 0.0000(12) 0.1035(13) 0.4004(12) 0.087(3) Uani 0.1416(18) 1 d D U P A 2
C46A C 0.0785(17) 0.2470(14) 0.5867(12) 0.0429(19) Uani 0.1416(18) 1 d D U P A 2
C47A C 0.0976(16) 0.3225(14) 0.6115(11) 0.056(2) Uani 0.1416(18) 1 d D U P A 2
C48A C -0.0288(16) 0.2253(11) 0.5600(10) 0.0544(19) Uani 0.1416(18) 1 d D U P A 2
C49A C 0.1579(18) 0.1933(12) 0.6144(11) 0.057(2) Uani 0.1416(18) 1 d D U P A 2

loop_
_atom_site_aniso_label
_atom_site_aniso_U_11
_atom_site_aniso_U_22
_atom_site_aniso_U_33
_atom_site_aniso_U_23
_atom_site_aniso_U_13
_atom_site_aniso_U_12
Ge1 0.0150(3) 0.0137(3) 0.0243(3) -0.00014(9) -0.00359(18) -0.00098(9)
N1 0.0153(10) 0.0124(10) 0.0178(10) -0.0001(8) 0.0031(8) -0.0032(8)
N2 0.0169(11) 0.0130(10) 0.0177(10) 0.0006(8) 0.0021(8) -0.0006(8)
N3 0.0194(11) 0.0163(11) 0.0271(12) -0.0032(9) 0.0004(9) 0.0031(9)
N4 0.0219(12) 0.0191(12) 0.0244(12) 0.0022(9) -0.0041(9) -0.0057(9)
C1 0.0148(12) 0.0188(13) 0.0163(11) 0.0020(9) 0.0040(9) 0.0015(9)
C2 0.0127(14) 0.0211(15) 0.0178(14) 0.0014(8) 0.0020(11) -0.0020(8)
C3 0.0155(12) 0.0165(12) 0.0166(11) -0.0003(9) 0.0030(9) -0.0030(9)
C5 0.0341(17) 0.0246(16) 0.0361(17) 0.0022(12) -0.0143(14) -0.0104(13)
C6 0.0291(15) 0.0154(13) 0.0354(15) 0.0034(11) 0.0022(12) -0.0058(11)
C8 0.0243(15) 0.0252(15) 0.0346(16) 0.0010(12) -0.0068(12) 0.0075(11)
C9 0.0260(15) 0.0162(13) 0.0425(17) -0.0079(12) 0.0075(12) 0.0056(11)
C10 0.0143(11) 0.0115(11) 0.0226(13) -0.0001(9) 0.0025(9) -0.0014(9)
C11 0.0185(12) 0.0157(12) 0.0234(13) 0.0012(10) 0.0040(10) 0.0011(10)
C12 0.0240(14) 0.0162(13) 0.0318(15) 0.0048(11) 0.0064(11) -0.0037(10)
C13 0.0236(14) 0.0187(14) 0.0367(16) 0.0018(12) 0.0011(12) -0.0041(11)
C14 0.0267(14) 0.0192(14) 0.0262(14) -0.0049(11) -0.0020(11) -0.0020(11)
C15 0.0176(12) 0.0179(13) 0.0230(14) -0.0024(10) 0.0023(10) 0.0003(10)
C16 0.0322(15) 0.0229(14) 0.0201(13) -0.0022(10) 0.0054(11) -0.0053(12)
C17 0.0424(19) 0.0378(19) 0.0353(17) -0.0132(14) 0.0130(15) -0.0023(15)
C18 0.052(2) 0.0391(19) 0.0210(15) 0.0017(13) 0.0010(14) 0.0035(16)
C19 0.0319(15) 0.0199(13) 0.0196(13) 0.0004(10) 0.0108(11) -0.0010(11)
C20 0.0416(18) 0.0312(16) 0.0219(14) 0.0006(12) 0.0020(12) -0.0002(13)
C21 0.045(2) 0.0387(19) 0.0376(18) -0.0057(14) 0.0210(16) 0.0085(15)
C22 0.0155(12) 0.0116(12) 0.0237(13) -0.0009(9) 0.0014(9) 0.0002(9)
C23 0.0181(13) 0.0189(13) 0.0226(13) 0.0021(10) 0.0002(10) -0.0036(10)
C24 0.0265(14) 0.0195(14) 0.0298(15) 0.0063(11) -0.0031(11) 0.0017(11)
C25 0.0287(15) 0.0180(14) 0.0386(17) -0.0017(12) 0.0004(13) 0.0045(12)
C26 0.0283(15) 0.0197(14) 0.0337(16) -0.0066(11) 0.0070(12) 0.0007(11)
C27 0.0207(13) 0.0183(13) 0.0220(13) -0.0001(10) 0.0025(10) -0.0014(10)
C28 0.0377(17) 0.0219(14) 0.0223(14) 0.0018(11) 0.0131(12) 0.0039(12)
C29 0.055(2) 0.044(2) 0.0207(14) 0.0021(13) 0.0040(14) -0.0058(17)
C30 0.049(2) 0.039(2) 0.044(2) 0.0086(16) 0.0208(17) -0.0049(17)
C31 0.0256(14) 0.0254(14) 0.0205(13) 0.0029(11) 0.0029(11) 0.0008(11)
C32 0.0383(18) 0.044(2) 0.0320(16) 0.0133(14) 0.0073(14) -0.0044(15)
C33 0.0406(19) 0.044(2) 0.0212(15) -0.0019(13) 0.0002(13) -0.0036(15)
Al1 0.0147(5) 0.0207(5) 0.0146(5) -0.0009(2) 0.0023(3) 0.0000(2)
C34 0.0362(16) 0.0381(16) 0.0381(16) 0.0112(13) 0.0028(13) 0.0101(13)
C42 0.0351(17) 0.0310(17) 0.0407(18) -0.0141(14) 0.0032(14) -0.0034(14)
F1 0.089(3) 0.125(3) 0.058(2) 0.047(2) 0.003(2) 0.006(3)
F2 0.075(2) 0.117(3) 0.106(3) 0.056(2) 0.019(2) -0.019(2)
F3 0.089(3) 0.122(3) 0.060(2) 0.013(2) 0.033(2) 0.040(3)
F4 0.0427(19) 0.062(2) 0.087(2) 0.0031(19) -0.0202(16) 0.0117(17)
F5 0.091(3) 0.074(2) 0.081(2) -0.0183(18) -0.036(2) 0.015(2)
F6 0.0372(16) 0.081(2) 0.085(2) 0.029(2) -0.0088(17) -0.0109(15)
F7 0.084(3) 0.096(3) 0.083(2) -0.014(2) 0.019(2) 0.036(2)
F8 0.097(3) 0.052(2) 0.113(3) 0.014(2) -0.015(3) 0.024(2)
F9 0.085(3) 0.053(2) 0.100(3) -0.0157(19) -0.027(2) -0.001(3)
F10 0.0559(16) 0.0378(13) 0.0447(13) -0.0106(10) 0.0186(12) -0.0015(11)
F11 0.0483(14) 0.0343(13) 0.0434(13) 0.0131(10) 0.0037(11) -0.0058(11)
F12 0.0363(15) 0.0520(16) 0.0470(17) -0.0028(13) 0.0041(11) -0.0179(12)
F13 0.0375(15) 0.070(2) 0.0267(13) -0.0006(18) 0.0019(11) 0.0097(16)
F14 0.0321(11) 0.0491(14) 0.0444(13) -0.0178(11) 0.0095(10) 0.0040(10)
F15 0.0354(13) 0.0612(18) 0.0373(13) -0.0010(14) 0.0165(10) -0.0065(13)
F16 0.0429(14) 0.0392(13) 0.0544(15) 0.0140(11) 0.0001(12) 0.0062(11)
F17 0.0248(11) 0.0581(18) 0.0477(14) 0.0083(15) 0.0021(10) 0.0052(13)
F18 0.045(2) 0.064(3) 0.0261(14) 0.0027(17) 0.0037(12) 0.0102(18)
F19 0.076(2) 0.0359(15) 0.102(3) -0.0139(17) -0.004(2) 0.0057(16)
F20 0.078(2) 0.0527(19) 0.093(3) -0.0066(18) -0.037(2) 0.0121(18)
F21 0.0540(19) 0.077(2) 0.108(3) -0.027(2) 0.030(2) 0.0090(17)
F22 0.153(4) 0.093(3) 0.0476(19) -0.0084(19) 0.009(2) -0.007(3)
F23 0.104(3) 0.086(3) 0.109(3) -0.022(2) -0.064(3) 0.021(2)
F24 0.111(3) 0.073(2) 0.065(2) -0.0416(18) -0.016(2) 0.006(2)
F25 0.130(3) 0.080(3) 0.080(2) -0.007(2) 0.039(2) -0.037(2)
F26 0.056(2) 0.092(3) 0.149(4) -0.046(3) 0.045(2) -0.0060(19)
F27 0.075(2) 0.074(2) 0.123(3) -0.035(2) 0.039(2) -0.0353(19)
F28 0.073(3) 0.049(2) 0.062(2) -0.0007(15) 0.019(2) -0.013(2)
F29 0.072(2) 0.062(2) 0.072(2) -0.0061(18) 0.0173(18) 0.0303(19)
F30 0.092(3) 0.063(2) 0.0493(18) -0.0203(15) 0.0215(18) -0.0161(19)
F31 0.0457(16) 0.091(2) 0.0517(17) -0.0127(17) 0.0303(14) -0.0150(17)
F32 0.076(2) 0.0587(19) 0.080(2) -0.0062(17) 0.0349(19) -0.0264(17)
F33 0.0319(14) 0.109(3) 0.0608(18) -0.0147(18) 0.0090(13) -0.0156(16)
F34 0.0354(16) 0.105(3) 0.0420(17) -0.005(2) -0.0010(13) -0.016(2)
F35 0.0567(19) 0.066(2) 0.066(2) 0.0198(15) 0.0154(16) 0.0244(16)
F36 0.0568(19) 0.110(3) 0.0375(15) 0.0204(16) 0.0073(13) 0.0061(19)
O1 0.0382(13) 0.0310(12) 0.0398(13) 0.0111(10) 0.0035(10) 0.0047(10)
O2 0.0145(11) 0.0356(13) 0.0275(15) 0.0051(12) 0.0049(11) -0.0002(9)
O3 0.0348(18) 0.0304(15) 0.0294(17) -0.0099(12) 0.0041(13) -0.0020(12)
O4 0.0258(16) 0.0439(18) 0.0256(14) -0.0026(12) 0.0104(12) -0.0026(13)
C35 0.071(3) 0.097(3) 0.065(3) 0.034(2) 0.018(2) 0.010(2)
C36 0.0495(19) 0.058(2) 0.069(2) 0.0045(18) -0.0088(18) 0.0070(18)
C37 0.067(3) 0.054(2) 0.084(3) -0.006(2) -0.007(2) 0.013(2)
C38 0.0154(15) 0.0321(17) 0.0237(15) 0.0029(13) 0.0022(12) 0.0007(12)
C39 0.0307(16) 0.0315(16) 0.0288(15) 0.0021(13) 0.0026(13) -0.0044(13)
C40 0.0265(17) 0.050(2) 0.0329(18) -0.0097(16) 0.0084(14) 0.0004(16)
C41 0.0226(15) 0.0424(18) 0.0299(15) 0.0027(13) 0.0028(12) 0.0049(13)
C43 0.051(2) 0.046(2) 0.077(3) -0.014(2) -0.005(2) 0.005(2)
C44 0.103(3) 0.060(3) 0.052(2) -0.024(2) -0.021(2) 0.006(3)
C45 0.076(3) 0.070(3) 0.102(3) -0.033(3) 0.033(3) -0.020(2)
C46 0.0314(18) 0.0422(19) 0.0252(17) -0.0030(13) 0.0131(15) -0.0057(13)
C47 0.060(2) 0.051(2) 0.047(2) -0.0125(18) 0.0121(18) -0.007(2)
C48 0.0387(18) 0.064(2) 0.0441(19) -0.0110(18) 0.0199(16) -0.0173(18)
C49 0.041(2) 0.069(2) 0.041(2) 0.0058(18) 0.0098(16) -0.0021(19)
F1A 0.076(5) 0.087(5) 0.053(5) 0.000(4) 0.006(5) 0.016(5)
F2A 0.080(6) 0.102(5) 0.061(5) 0.023(5) 0.006(5) 0.010(5)
F3A 0.075(4) 0.102(5) 0.066(4) 0.026(4) 0.023(4) 0.009(4)
F4A 0.049(5) 0.060(5) 0.075(5) 0.004(5) -0.009(5) 0.012(5)
F5A 0.057(4) 0.069(4) 0.075(5) 0.003(4) -0.011(4) -0.003(4)
F6A 0.049(4) 0.070(5) 0.072(4) 0.005(4) 0.011(4) 0.009(4)
F7A 0.078(5) 0.065(4) 0.086(4) -0.007(4) -0.002(4) 0.013(4)
F8A 0.074(5) 0.052(5) 0.083(5) 0.009(5) 0.006(5) 0.014(5)
F9A 0.066(4) 0.061(5) 0.083(5) 0.016(5) -0.002(4) -0.011(4)
F10A 0.037(6) 0.047(6) 0.028(4) -0.006(5) -0.001(4) 0.014(5)
F11A 0.050(5) 0.043(4) 0.046(5) -0.008(4) -0.003(5) -0.007(4)
F12A 0.034(5) 0.059(6) 0.046(5) 0.004(6) -0.001(4) 0.002(5)
F13A 0.035(4) 0.052(5) 0.034(4) -0.002(4) 0.008(4) 0.006(4)
F14A 0.038(4) 0.058(5) 0.042(4) -0.005(4) 0.010(4) -0.001(4)
F15A 0.045(4) 0.058(3) 0.049(4) 0.005(3) 0.002(4) -0.001(3)
F16A 0.059(6) 0.064(5) 0.063(5) -0.011(5) 0.002(5) 0.007(5)
F17A 0.051(5) 0.056(5) 0.058(5) 0.008(4) 0.004(4) 0.000(4)
F18A 0.045(4) 0.055(4) 0.058(4) 0.001(4) -0.003(4) 0.005(4)
F19A 0.067(5) 0.053(5) 0.084(6) -0.004(5) 0.004(5) 0.001(4)
F20A 0.077(5) 0.064(5) 0.079(4) -0.003(4) 0.000(4) 0.003(5)
F21A 0.058(4) 0.058(4) 0.087(4) -0.006(4) -0.002(4) 0.010(4)
F22A 0.104(6) 0.075(6) 0.055(6) -0.005(5) 0.022(5) -0.006(5)
F23A 0.109(5) 0.071(5) 0.051(5) -0.017(4) -0.008(4) 0.005(4)
F24A 0.111(5) 0.073(5) 0.056(5) -0.017(4) 0.002(4) 0.006(4)
F25A 0.082(5) 0.083(5) 0.109(4) -0.020(4) 0.034(4) -0.019(4)
F26A 0.072(5) 0.090(5) 0.120(6) -0.020(5) 0.011(5) 0.003(5)
F27A 0.089(5) 0.078(5) 0.102(5) -0.022(4) 0.014(5) -0.017(4)
F28A 0.062(5) 0.051(5) 0.059(5) -0.010(5) 0.019(5) -0.007(5)
F29A 0.067(4) 0.054(4) 0.060(4) -0.009(4) 0.012(4) -0.003(4)
F30A 0.074(5) 0.067(5) 0.055(4) -0.011(4) 0.014(4) -0.012(5)
F31A 0.041(4) 0.079(5) 0.051(4) -0.011(4) 0.019(4) -0.013(4)
F32A 0.045(6) 0.081(6) 0.050(5) -0.016(4) 0.011(4) -0.003(5)
F33A 0.053(5) 0.071(4) 0.065(5) -0.007(4) 0.017(4) -0.021(4)
F34A 0.049(4) 0.081(5) 0.049(4) 0.010(4) 0.006(4) 0.003(4)
F35A 0.055(5) 0.068(5) 0.054(5) 0.004(4) 0.010(4) 0.018(4)
F36A 0.061(5) 0.077(5) 0.050(4) 0.013(4) 0.011(4) 0.008(4)
O1A 0.0382(13) 0.0310(12) 0.0398(13) 0.0111(10) 0.0035(10) 0.0047(10)
O2A 0.0145(11) 0.0356(13) 0.0275(15) 0.0051(12) 0.0049(11) -0.0002(9)
O3A 0.036(7) 0.035(7) 0.027(7) -0.012(6) 0.005(6) -0.013(6)
O4A 0.031(5) 0.049(5) 0.029(4) -0.004(4) 0.020(4) -0.009(4)
C35A 0.074(4) 0.088(4) 0.055(3) 0.014(3) 0.008(3) 0.013(4)
C36A 0.0495(19) 0.058(2) 0.069(2) 0.0045(18) -0.0088(18) 0.0070(18)
C37A 0.069(3) 0.058(3) 0.080(3) 0.013(3) 0.001(3) 0.004(3)
C38A 0.026(3) 0.043(3) 0.033(3) -0.002(3) 0.004(3) 0.000(3)
C39A 0.035(3) 0.049(3) 0.038(3) 0.000(3) 0.000(3) 0.000(3)
C40A 0.034(3) 0.053(3) 0.038(3) -0.002(3) 0.008(3) 0.000(3)
C41A 0.040(3) 0.047(3) 0.049(3) -0.001(3) 0.002(3) 0.004(3)
C43A 0.065(4) 0.056(4) 0.086(4) -0.009(4) -0.001(4) 0.005(4)
C44A 0.100(4) 0.069(4) 0.054(4) -0.013(4) 0.002(4) 0.000(4)
C45A 0.074(4) 0.079(4) 0.112(4) -0.023(4) 0.025(4) -0.011(4)
C46A 0.041(3) 0.055(3) 0.036(3) -0.003(3) 0.017(3) -0.006(3)
C47A 0.064(4) 0.056(3) 0.052(3) -0.008(3) 0.018(3) -0.004(3)
C48A 0.045(3) 0.069(3) 0.051(3) -0.008(3) 0.015(3) -0.012(3)
C49A 0.051(3) 0.074(3) 0.048(3) 0.005(3) 0.010(3) 0.003(3)

loop_
_atom_type_symbol
_atom_type_description
_atom_type_scat_dispersion_real
_atom_type_scat_dispersion_imag
_atom_type_scat_source
C C 0.0181 0.0091 'International Tables Vol C Tables 4.2.6.8 and 6.1.1.4'
H H 0.0000 0.0000 'International Tables Vol C Tables 4.2.6.8 and 6.1.1.4'
Al Al 0.2130 0.2455 'International Tables Vol C Tables 4.2.6.8 and 6.1.1.4'
F F 0.0727 0.0534 'International Tables Vol C Tables 4.2.6.8 and 6.1.1.4'
Ge Ge -1.0885 0.8855 'International Tables Vol C Tables 4.2.6.8 and 6.1.1.4'
N N 0.0311 0.0180 'International Tables Vol C Tables 4.2.6.8 and 6.1.1.4'
O O 0.0492 0.0322 'International Tables Vol C Tables 4.2.6.8 and 6.1.1.4'

loop_
_geom_angle_atom_site_label_1
_geom_angle_atom_site_label_2
_geom_angle_atom_site_label_3
_geom_angle
_geom_angle_site_symmetry_1
_geom_angle_site_symmetry_3
_geom_angle_publ_flag
N1 Ge1 N2 95.99(12) . . ?
C1 N1 Ge1 126.08(19) . . ?
C1 N1 C10 120.9(2) . . ?
C10 N1 Ge1 110.58(17) . . ?
C3 N2 Ge1 126.15(19) . . ?
C3 N2 C22 121.6(2) . . ?
C22 N2 Ge1 110.05(17) . . ?
C1 N3 C8 119.8(2) . . ?
C1 N3 C9 121.0(3) . . ?
C9 N3 C8 114.0(2) . . ?
C3 N4 C5 120.3(3) . . ?
C3 N4 C6 122.5(3) . . ?
C6 N4 C5 113.1(3) . . ?
N1 C1 C2 122.0(3) . . ?
N3 C1 N1 119.0(3) . . ?
N3 C1 C2 118.9(3) . . ?
C1 C2 H2 116.0 . . ?
C1 C2 C3 128.0(3) . . ?
C3 C2 H2 116.0 . . ?
N2 C3 C2 121.7(3) . . ?
N4 C3 N2 119.8(3) . . ?
N4 C3 C2 118.5(3) . . ?
N4 C5 H5A 109.5 . . ?
N4 C5 H5B 109.5 . . ?
N4 C5 H5C 109.5 . . ?
H5A C5 H5B 109.5 . . ?
H5A C5 H5C 109.5 . . ?
H5B C5 H5C 109.5 . . ?
N4 C6 H6A 109.5 . . ?
N4 C6 H6B 109.5 . . ?
N4 C6 H6C 109.5 . . ?
H6A C6 H6B 109.5 . . ?
H6A C6 H6C 109.5 . . ?
H6B C6 H6C 109.5 . . ?
N3 C8 H8A 109.5 . . ?
N3 C8 H8B 109.5 . . ?
N3 C8 H8C 109.5 . . ?
H8A C8 H8B 109.5 . . ?
H8A C8 H8C 109.5 . . ?
H8B C8 H8C 109.5 . . ?
N3 C9 H9A 109.5 . . ?
N3 C9 H9B 109.5 . . ?
N3 C9 H9C 109.5 . . ?
H9A C9 H9B 109.5 . . ?
H9A C9 H9C 109.5 . . ?
H9B C9 H9C 109.5 . . ?
C11 C10 N1 118.3(2) . . ?
C11 C10 C15 121.8(3) . . ?
C15 C10 N1 119.7(2) . . ?
C10 C11 C19 123.6(3) . . ?
C12 C11 C10 117.7(3) . . ?
C12 C11 C19 118.7(3) . . ?
C11 C12 H12 119.1 . . ?
C11 C12 C13 121.8(3) . . ?
C13 C12 H12 119.1 . . ?
C12 C13 H13 120.2 . . ?
C14 C13 C12 119.5(3) . . ?
C14 C13 H13 120.2 . . ?
C13 C14 H14 119.2 . . ?
C13 C14 C15 121.5(3) . . ?
C15 C14 H14 119.2 . . ?
C10 C15 C16 123.2(3) . . ?
C14 C15 C10 117.6(3) . . ?
C14 C15 C16 119.2(3) . . ?
C15 C16 H16 108.3 . . ?
C15 C16 C17 111.9(3) . . ?
C15 C16 C18 110.9(3) . . ?
C17 C16 H16 108.3 . . ?
C17 C16 C18 109.2(3) . . ?
C18 C16 H16 108.3 . . ?
C16 C17 H17A 109.5 . . ?
C16 C17 H17B 109.5 . . ?
C16 C17 H17C 109.5 . . ?
H17A C17 H17B 109.5 . . ?
H17A C17 H17C 109.5 . . ?
H17B C17 H17C 109.5 . . ?
C16 C18 H18A 109.5 . . ?
C16 C18 H18B 109.5 . . ?
C16 C18 H18C 109.5 . . ?
H18A C18 H18B 109.5 . . ?
H18A C18 H18C 109.5 . . ?
H18B C18 H18C 109.5 . . ?
C11 C19 H19 108.2 . . ?
C11 C19 C20 112.5(3) . . ?
C11 C19 C21 109.7(3) . . ?
C20 C19 H19 108.2 . . ?
C20 C19 C21 110.0(3) . . ?
C21 C19 H19 108.2 . . ?
C19 C20 H20A 109.5 . . ?
C19 C20 H20B 109.5 . . ?
C19 C20 H20C 109.5 . . ?
H20A C20 H20B 109.5 . . ?
H20A C20 H20C 109.5 . . ?
H20B C20 H20C 109.5 . . ?
C19 C21 H21A 109.5 . . ?
C19 C21 H21B 109.5 . . ?
C19 C21 H21C 109.5 . . ?
H21A C21 H21B 109.5 . . ?
H21A C21 H21C 109.5 . . ?
H21B C21 H21C 109.5 . . ?
C23 C22 N2 118.9(2) . . ?
C27 C22 N2 119.1(2) . . ?
C27 C22 C23 121.8(3) . . ?
C22 C23 C31 123.0(3) . . ?
C24 C23 C22 117.9(3) . . ?
C24 C23 C31 119.1(3) . . ?
C23 C24 H24 119.5 . . ?
C23 C24 C25 120.9(3) . . ?
C25 C24 H24 119.5 . . ?
C24 C25 H25 120.0 . . ?
C26 C25 C24 120.0(3) . . ?
C26 C25 H25 120.0 . . ?
C25 C26 H26 119.2 . . ?
C25 C26 C27 121.7(3) . . ?
C27 C26 H26 119.2 . . ?
C22 C27 C28 123.4(3) . . ?
C26 C27 C22 117.6(3) . . ?
C26 C27 C28 119.0(3) . . ?
C27 C28 H28 108.2 . . ?
C27 C28 C29 111.8(3) . . ?
C27 C28 C30 110.2(3) . . ?
C29 C28 H28 108.2 . . ?
C29 C28 C30 110.0(3) . . ?
C30 C28 H28 108.2 . . ?
C28 C29 H29A 109.5 . . ?
C28 C29 H29B 109.5 . . ?
C28 C29 H29C 109.5 . . ?
H29A C29 H29B 109.5 . . ?
H29A C29 H29C 109.5 . . ?
H29B C29 H29C 109.5 . . ?
C28 C30 H30A 109.5 . . ?
C28 C30 H30B 109.5 . . ?
C28 C30 H30C 109.5 . . ?
H30A C30 H30B 109.5 . . ?
H30A C30 H30C 109.5 . . ?
H30B C30 H30C 109.5 . . ?
C23 C31 H31 107.7 . . ?
C23 C31 C32 112.9(3) . . ?
C23 C31 C33 110.6(3) . . ?
C32 C31 H31 107.7 . . ?
C32 C31 C33 110.0(3) . . ?
C33 C31 H31 107.7 . . ?
C31 C32 H32A 109.5 . . ?
C31 C32 H32B 109.5 . . ?
C31 C32 H32C 109.5 . . ?
H32A C32 H32B 109.5 . . ?
H32A C32 H32C 109.5 . . ?
H32B C32 H32C 109.5 . . ?
C31 C33 H33A 109.5 . . ?
C31 C33 H33B 109.5 . . ?
C31 C33 H33C 109.5 . . ?
H33A C33 H33B 109.5 . . ?
H33A C33 H33C 109.5 . . ?
H33B C33 H33C 109.5 . . ?
O1 Al1 O2 108.1(2) . . ?
O1 Al1 O3 108.6(3) . . ?
O1 Al1 O4 114.3(3) . . ?
O3 Al1 O2 110.53(17) . . ?
O3 Al1 O4 108.43(19) . . ?
O4 Al1 O2 106.91(18) . . ?
O1A Al1 O4A 109.4(18) . . ?
O2A Al1 O1A 94.6(14) . . ?
O2A Al1 O3A 114.1(11) . . ?
O2A Al1 O4A 112.7(13) . . ?
O3A Al1 O1A 117.5(16) . . ?
O3A Al1 O4A 108.2(11) . . ?
O1 C34 C35 108.2(5) . . ?
O1 C34 C36 109.9(4) . . ?
O1 C34 C37 109.8(5) . . ?
C35 C34 C36 108.0(4) . . ?
C37 C34 C35 113.7(5) . . ?
C37 C34 C36 107.2(4) . . ?
O1A C34 C35A 108.9(19) . . ?
O1A C34 C36A 111.1(16) . . ?
O1A C34 C37A 109.8(16) . . ?
C36A C34 C35A 108.4(11) . . ?
C36A C34 C37A 111.6(11) . . ?
C37A C34 C35A 106.8(12) . . ?
O3 C42 C43 110.0(4) . . ?
O3 C42 C44 111.5(4) . . ?
O3 C42 C45 112.6(4) . . ?
C43 C42 C45 105.4(4) . . ?
C44 C42 C43 107.2(4) . . ?
C44 C42 C45 109.9(5) . . ?
O3A C42 C43A 108.0(16) . . ?
O3A C42 C44A 104.9(14) . . ?
O3A C42 C45A 95.8(14) . . ?
C43A C42 C44A 112.5(11) . . ?
C45A C42 C43A 116.0(12) . . ?
C45A C42 C44A 117.2(11) . . ?
C34 O1 Al1 149.2(5) . . ?
C38 O2 Al1 146.8(3) . . ?
C42 O3 Al1 151.3(3) . . ?
C46 O4 Al1 148.8(4) . . ?
F1 C35 C34 112.9(6) . . ?
F1 C35 F2 108.5(6) . . ?
F1 C35 F3 109.1(7) . . ?
F2 C35 C34 106.0(5) . . ?
F3 C35 C34 111.1(5) . . ?
F3 C35 F2 109.1(6) . . ?
F4 C36 C34 113.5(5) . . ?
F4 C36 F5 108.0(5) . . ?
F4 C36 F6 108.9(5) . . ?
F5 C36 C34 110.5(5) . . ?
F6 C36 C34 109.5(4) . . ?
F6 C36 F5 106.2(6) . . ?
F7 C37 C34 111.0(5) . . ?
F7 C37 F8 108.5(6) . . ?
F7 C37 F9 110.8(6) . . ?
F8 C37 C34 111.0(6) . . ?
F9 C37 C34 108.5(5) . . ?
F9 C37 F8 106.9(6) . . ?
O2 C38 C39 111.5(3) . . ?
O2 C38 C40 111.8(4) . . ?
O2 C38 C41 108.6(3) . . ?
C39 C38 C40 109.4(3) . . ?
C39 C38 C41 108.9(3) . . ?
C41 C38 C40 106.6(3) . . ?
F10 C39 F11 107.6(4) . . ?
F10 C39 F12 109.4(4) . . ?
F10 C39 C38 110.2(3) . . ?
F11 C39 F12 105.5(3) . . ?
F11 C39 C38 111.3(3) . . ?
F12 C39 C38 112.6(4) . . ?
F13 C40 C38 108.1(4) . . ?
F14 C40 F13 109.1(4) . . ?
F14 C40 F15 109.4(4) . . ?
F14 C40 C38 112.0(4) . . ?
F15 C40 F13 107.0(4) . . ?
F15 C40 C38 111.0(4) . . ?
F16 C41 F17 106.0(4) . . ?
F16 C41 C38 111.0(3) . . ?
F17 C41 C38 114.1(3) . . ?
F18 C41 F16 106.6(4) . . ?
F18 C41 F17 106.1(4) . . ?
F18 C41 C38 112.5(4) . . ?
F19 C43 C42 114.4(5) . . ?
F19 C43 F21 105.0(5) . . ?
F20 C43 C42 112.0(4) . . ?
F20 C43 F19 109.9(5) . . ?
F20 C43 F21 104.7(5) . . ?
F21 C43 C42 110.1(5) . . ?
F22 C44 C42 109.9(5) . . ?
F22 C44 F23 108.0(7) . . ?
F22 C44 F24 107.8(6) . . ?
F23 C44 C42 107.9(5) . . ?
F24 C44 C42 115.2(5) . . ?
F24 C44 F23 107.9(6) . . ?
F25 C45 C42 110.8(5) . . ?
F26 C45 C42 108.3(6) . . ?
F26 C45 F25 107.0(6) . . ?
F27 C45 C42 114.5(5) . . ?
F27 C45 F25 108.8(7) . . ?
F27 C45 F26 107.1(6) . . ?
O4 C46 C47 111.0(4) . . ?
O4 C46 C48 110.1(4) . . ?
O4 C46 C49 111.7(4) . . ?
C47 C46 C49 108.7(4) . . ?
C48 C46 C47 107.6(4) . . ?
C48 C46 C49 107.6(4) . . ?
F28 C47 F29 108.7(5) . . ?
F28 C47 F30 105.6(5) . . ?
F28 C47 C46 110.0(5) . . ?
F29 C47 F30 109.7(5) . . ?
F29 C47 C46 109.6(5) . . ?
F30 C47 C46 113.1(5) . . ?
F31 C48 C46 112.5(4) . . ?
F32 C48 F31 107.5(4) . . ?
F32 C48 C46 111.0(4) . . ?
F33 C48 F31 107.5(4) . . ?
F33 C48 F32 108.5(5) . . ?
F33 C48 C46 109.8(4) . . ?
F34 C49 F35 107.1(4) . . ?
F34 C49 C46 111.1(4) . . ?
F35 C49 C46 109.0(4) . . ?
F36 C49 F34 108.1(5) . . ?
F36 C49 F35 107.1(5) . . ?
F36 C49 C46 114.1(4) . . ?
C34 O1A Al1 149(2) . . ?
C38A O2A Al1 160(2) . . ?
C42 O3A Al1 156.8(19) . . ?
C46A O4A Al1 171(2) . . ?
F1A C35A C34 113.4(17) . . ?
F1A C35A F2A 102.5(16) . . ?
F1A C35A F3A 110.0(17) . . ?
F2A C35A C34 114(3) . . ?
F3A C35A C34 110(2) . . ?
F3A C35A F2A 105.6(17) . . ?
F4A C36A C34 107(2) . . ?
F5A C36A C34 118(2) . . ?
F5A C36A F4A 105.8(19) . . ?
F6A C36A C34 112.7(17) . . ?
F6A C36A F4A 102.3(19) . . ?
F6A C36A F5A 110(2) . . ?
F7A C37A C34 111(3) . . ?
F7A C37A F8A 107(2) . . ?
F7A C37A F9A 107(2) . . ?
F8A C37A C34 116(2) . . ?
F9A C37A C34 117.6(19) . . ?
F9A C37A F8A 97.4(18) . . ?
O2A C38A C39A 140(2) . . ?
O2A C38A C40A 90.5(17) . . ?
O2A C38A C41A 103.6(17) . . ?
C39A C38A C40A 104.8(18) . . ?
C39A C38A C41A 108.3(16) . . ?
C40A C38A C41A 103.2(19) . . ?
F10A C39A F11A 113.3(15) . . ?
F10A C39A F12A 110.6(15) . . ?
F10A C39A C38A 105(2) . . ?
F11A C39A F12A 112.3(14) . . ?
F11A C39A C38A 115.4(19) . . ?
F12A C39A C38A 99.3(18) . . ?
F13A C40A F15A 102.6(18) . . ?
F13A C40A C38A 112(2) . . ?
F14A C40A F13A 104.6(18) . . ?
F14A C40A F15A 101.2(17) . . ?
F14A C40A C38A 123(2) . . ?
F15A C40A C38A 111.2(19) . . ?
F16A C41A C38A 117(2) . . ?
F17A C41A F16A 115(2) . . ?
F17A C41A C38A 102.9(19) . . ?
F18A C41A F16A 104(2) . . ?
F18A C41A F17A 103(2) . . ?
F18A C41A C38A 114.2(19) . . ?
F19A C43A C42 109(2) . . ?
F19A C43A F20A 104.4(18) . . ?
F19A C43A F21A 119.7(19) . . ?
F20A C43A C42 108(2) . . ?
F20A C43A F21A 105.7(18) . . ?
F21A C43A C42 109.3(17) . . ?
F22A C44A C42 115.5(17) . . ?
F23A C44A C42 112.8(18) . . ?
F23A C44A F22A 104(2) . . ?
F24A C44A C42 124(2) . . ?
F24A C44A F22A 101.0(17) . . ?
F24A C44A F23A 96.2(17) . . ?
F25A C45A C42 105(2) . . ?
F26A C45A C42 114(2) . . ?
F26A C45A F25A 114(2) . . ?
F27A C45A C42 104(2) . . ?
F27A C45A F25A 113(2) . . ?
F27A C45A F26A 106.5(19) . . ?
O4A C46A C47A 98(2) . . ?
O4A C46A C48A 101(2) . . ?
O4A C46A C49A 91(2) . . ?
C48A C46A C47A 118.7(16) . . ?
C48A C46A C49A 122.1(17) . . ?
C49A C46A C47A 114.8(15) . . ?
F28A C47A F29A 113.7(19) . . ?
F28A C47A F30A 110.5(19) . . ?
F28A C47A C46A 109(2) . . ?
F29A C47A F30A 118(2) . . ?
F29A C47A C46A 102(2) . . ?
F30A C47A C46A 103(2) . . ?
F31A C48A F32A 99.6(17) . . ?
F31A C48A C46A 124(2) . . ?
F32A C48A C46A 113.8(19) . . ?
F33A C48A F31A 102.8(18) . . ?
F33A C48A F32A 113(2) . . ?
F33A C48A C46A 104.1(18) . . ?
F34A C49A C46A 106.9(19) . . ?
F35A C49A F34A 125(3) . . ?
F35A C49A C46A 110.5(19) . . ?
F36A C49A F34A 114(2) . . ?
F36A C49A F35A 96(2) . . ?
F36A C49A C46A 102(2) . . ?

loop_
_geom_bond_atom_site_label_1
_geom_bond_atom_site_label_2
_geom_bond_distance
_geom_bond_site_symmetry_2
_geom_bond_publ_flag
Ge1 N1 1.881(2) . ?
Ge1 N2 1.882(2) . ?
N1 C1 1.374(4) . ?
N1 C10 1.464(3) . ?
N2 C3 1.372(4) . ?
N2 C22 1.458(3) . ?
N3 C1 1.358(4) . ?
N3 C8 1.471(4) . ?
N3 C9 1.469(4) . ?
N4 C3 1.361(4) . ?
N4 C5 1.467(4) . ?
N4 C6 1.460(4) . ?
C1 C2 1.393(4) . ?
C2 H2 0.9500 . ?
C2 C3 1.406(4) . ?
C5 H5A 0.9800 . ?
C5 H5B 0.9800 . ?
C5 H5C 0.9800 . ?
C6 H6A 0.9800 . ?
C6 H6B 0.9800 . ?
C6 H6C 0.9800 . ?
C8 H8A 0.9800 . ?
C8 H8B 0.9800 . ?
C8 H8C 0.9800 . ?
C9 H9A 0.9800 . ?
C9 H9B 0.9800 . ?
C9 H9C 0.9800 . ?
C10 C11 1.410(4) . ?
C10 C15 1.412(4) . ?
C11 C12 1.389(4) . ?
C11 C19 1.525(4) . ?
C12 H12 0.9500 . ?
C12 C13 1.389(5) . ?
C13 H13 0.9500 . ?
C13 C14 1.386(5) . ?
C14 H14 0.9500 . ?
C14 C15 1.397(4) . ?
C15 C16 1.517(4) . ?
C16 H16 1.0000 . ?
C16 C17 1.535(5) . ?
C16 C18 1.542(5) . ?
C17 H17A 0.9800 . ?
C17 H17B 0.9800 . ?
C17 H17C 0.9800 . ?
C18 H18A 0.9800 . ?
C18 H18B 0.9800 . ?
C18 H18C 0.9800 . ?
C19 H19 1.0000 . ?
C19 C20 1.525(5) . ?
C19 C21 1.534(4) . ?
C20 H20A 0.9800 . ?
C20 H20B 0.9800 . ?
C20 H20C 0.9800 . ?
C21 H21A 0.9800 . ?
C21 H21B 0.9800 . ?
C21 H21C 0.9800 . ?
C22 C23 1.415(4) . ?
C22 C27 1.404(4) . ?
C23 C24 1.391(4) . ?
C23 C31 1.517(4) . ?
C24 H24 0.9500 . ?
C24 C25 1.395(5) . ?
C25 H25 0.9500 . ?
C25 C26 1.378(5) . ?
C26 H26 0.9500 . ?
C26 C27 1.395(4) . ?
C27 C28 1.521(4) . ?
C28 H28 1.0000 . ?
C28 C29 1.532(5) . ?
C28 C30 1.540(5) . ?
C29 H29A 0.9800 . ?
C29 H29B 0.9800 . ?
C29 H29C 0.9800 . ?
C30 H30A 0.9800 . ?
C30 H30B 0.9800 . ?
C30 H30C 0.9800 . ?
C31 H31 1.0000 . ?
C31 C32 1.525(5) . ?
C31 C33 1.534(5) . ?
C32 H32A 0.9800 . ?
C32 H32B 0.9800 . ?
C32 H32C 0.9800 . ?
C33 H33A 0.9800 . ?
C33 H33B 0.9800 . ?
C33 H33C 0.9800 . ?
Al1 O1 1.709(4) . ?
Al1 O2 1.750(3) . ?
Al1 O3 1.725(3) . ?
Al1 O4 1.728(3) . ?
Al1 O1A 1.710(15) . ?
Al1 O2A 1.682(14) . ?
Al1 O3A 1.707(13) . ?
Al1 O4A 1.722(16) . ?
C34 O1 1.347(5) . ?
C34 C35 1.536(7) . ?
C34 C36 1.588(7) . ?
C34 C37 1.531(7) . ?
C34 O1A 1.347(17) . ?
C34 C35A 1.554(15) . ?
C34 C36A 1.514(15) . ?
C34 C37A 1.537(15) . ?
C42 O3 1.334(5) . ?
C42 C43 1.562(6) . ?
C42 C44 1.522(6) . ?
C42 C45 1.565(8) . ?
C42 O3A 1.320(14) . ?
C42 C43A 1.540(16) . ?
C42 C44A 1.554(15) . ?
C42 C45A 1.537(16) . ?
F1 C35 1.338(7) . ?
F2 C35 1.398(9) . ?
F3 C35 1.338(8) . ?
F4 C36 1.305(7) . ?
F5 C36 1.340(7) . ?
F6 C36 1.321(7) . ?
F7 C37 1.332(8) . ?
F8 C37 1.356(7) . ?
F9 C37 1.335(8) . ?
F10 C39 1.326(5) . ?
F11 C39 1.335(5) . ?
F12 C39 1.348(5) . ?
F13 C40 1.352(6) . ?
F14 C40 1.298(6) . ?
F15 C40 1.344(5) . ?
F16 C41 1.325(5) . ?
F17 C41 1.325(5) . ?
F18 C41 1.311(6) . ?
F19 C43 1.314(7) . ?
F20 C43 1.313(7) . ?
F21 C43 1.335(7) . ?
F22 C44 1.317(9) . ?
F23 C44 1.347(8) . ?
F24 C44 1.318(7) . ?
F25 C45 1.357(9) . ?
F26 C45 1.328(8) . ?
F27 C45 1.296(7) . ?
F28 C47 1.320(6) . ?
F29 C47 1.327(7) . ?
F30 C47 1.340(6) . ?
F31 C48 1.340(5) . ?
F32 C48 1.331(7) . ?
F33 C48 1.319(6) . ?
F34 C49 1.354(6) . ?
F35 C49 1.356(7) . ?
F36 C49 1.317(6) . ?
O2 C38 1.338(5) . ?
O4 C46 1.317(6) . ?
C38 C39 1.550(5) . ?
C38 C40 1.584(6) . ?
C38 C41 1.565(5) . ?
C46 C47 1.570(7) . ?
C46 C48 1.552(6) . ?
C46 C49 1.575(7) . ?
F1A C35A 1.335(16) . ?
F2A C35A 1.356(16) . ?
F3A C35A 1.336(16) . ?
F4A C36A 1.298(16) . ?
F5A C36A 1.296(16) . ?
F6A C36A 1.270(15) . ?
F7A C37A 1.329(16) . ?
F8A C37A 1.338(16) . ?
F9A C37A 1.335(16) . ?
F10A C39A 1.41(2) . ?
F11A C39A 1.42(2) . ?
F12A C39A 1.43(2) . ?
F13A C40A 1.331(16) . ?
F14A C40A 1.328(16) . ?
F15A C40A 1.340(16) . ?
F16A C41A 1.337(15) . ?
F17A C41A 1.324(15) . ?
F18A C41A 1.322(15) . ?
F19A C43A 1.302(16) . ?
F20A C43A 1.308(16) . ?
F21A C43A 1.313(15) . ?
F22A C44A 1.357(16) . ?
F23A C44A 1.355(16) . ?
F24A C44A 1.346(16) . ?
F25A C45A 1.351(16) . ?
F26A C45A 1.335(16) . ?
F27A C45A 1.332(16) . ?
F28A C47A 1.325(16) . ?
F29A C47A 1.325(16) . ?
F30A C47A 1.333(16) . ?
F31A C48A 1.365(15) . ?
F32A C48A 1.377(16) . ?
F33A C48A 1.360(16) . ?
F34A C49A 1.381(16) . ?
F35A C49A 1.375(16) . ?
F36A C49A 1.367(16) . ?
O2A C38A 1.339(18) . ?
O4A C46A 1.316(19) . ?
C38A C39A 1.559(16) . ?
C38A C40A 1.568(16) . ?
C38A C41A 1.584(16) . ?
C46A C47A 1.591(16) . ?
C46A C48A 1.584(16) . ?
C46A C49A 1.586(16) . ?

loop_
_geom_torsion_atom_site_label_1
_geom_torsion_atom_site_label_2
_geom_torsion_atom_site_label_3
_geom_torsion_atom_site_label_4
_geom_torsion
_geom_torsion_site_symmetry_1
_geom_torsion_site_symmetry_2
_geom_torsion_site_symmetry_3
_geom_torsion_site_symmetry_4
_geom_torsion_publ_flag
Ge1 N1 C1 N3 178.93(19) . . . . ?
Ge1 N1 C1 C2 -1.1(4) . . . . ?
Ge1 N1 C10 C11 96.5(3) . . . . ?
Ge1 N1 C10 C15 -78.4(3) . . . . ?
Ge1 N2 C3 N4 178.00(19) . . . . ?
Ge1 N2 C3 C2 -3.3(4) . . . . ?
Ge1 N2 C22 C23 80.9(3) . . . . ?
Ge1 N2 C22 C27 -94.1(3) . . . . ?
N1 Ge1 N2 C3 1.6(2) . . . . ?
N1 Ge1 N2 C22 164.79(16) . . . . ?
N1 C1 C2 C3 -0.5(5) . . . . ?
N1 C10 C11 C12 -176.8(2) . . . . ?
N1 C10 C11 C19 1.3(4) . . . . ?
N1 C10 C15 C14 175.4(3) . . . . ?
N1 C10 C15 C16 -4.8(4) . . . . ?
N2 Ge1 N1 C1 0.5(2) . . . . ?
N2 Ge1 N1 C10 -161.55(16) . . . . ?
N2 C22 C23 C24 -176.1(3) . . . . ?
N2 C22 C23 C31 3.6(4) . . . . ?
N2 C22 C27 C26 177.6(3) . . . . ?
N2 C22 C27 C28 -1.2(4) . . . . ?
N3 C1 C2 C3 179.5(3) . . . . ?
C1 N1 C10 C11 -66.6(3) . . . . ?
C1 N1 C10 C15 118.4(3) . . . . ?
C1 C2 C3 N2 2.8(5) . . . . ?
C1 C2 C3 N4 -178.5(3) . . . . ?
C3 N2 C22 C23 -115.1(3) . . . . ?
C3 N2 C22 C27 70.0(3) . . . . ?
C5 N4 C3 N2 -163.5(3) . . . . ?
C5 N4 C3 C2 17.7(4) . . . . ?
C6 N4 C3 N2 40.9(4) . . . . ?
C6 N4 C3 C2 -137.9(3) . . . . ?
C8 N3 C1 N1 163.3(3) . . . . ?
C8 N3 C1 C2 -16.7(4) . . . . ?
C9 N3 C1 N1 -43.5(4) . . . . ?
C9 N3 C1 C2 136.5(3) . . . . ?
C10 N1 C1 N3 -20.7(4) . . . . ?
C10 N1 C1 C2 159.3(3) . . . . ?
C10 C11 C12 C13 1.6(4) . . . . ?
C10 C11 C19 C20 118.9(3) . . . . ?
C10 C11 C19 C21 -118.3(3) . . . . ?
C10 C15 C16 C17 -130.0(3) . . . . ?
C10 C15 C16 C18 107.9(3) . . . . ?
C11 C10 C15 C14 0.6(4) . . . . ?
C11 C10 C15 C16 -179.5(3) . . . . ?
C11 C12 C13 C14 0.0(5) . . . . ?
C12 C11 C19 C20 -63.1(4) . . . . ?
C12 C11 C19 C21 59.7(4) . . . . ?
C12 C13 C14 C15 -1.5(5) . . . . ?
C13 C14 C15 C10 1.1(5) . . . . ?
C13 C14 C15 C16 -178.7(3) . . . . ?
C14 C15 C16 C17 49.9(4) . . . . ?
C14 C15 C16 C18 -72.2(4) . . . . ?
C15 C10 C11 C12 -1.9(4) . . . . ?
C15 C10 C11 C19 176.1(3) . . . . ?
C19 C11 C12 C13 -176.5(3) . . . . ?
C22 N2 C3 N4 16.6(4) . . . . ?
C22 N2 C3 C2 -164.6(3) . . . . ?
C22 C23 C24 C25 -0.8(5) . . . . ?
C22 C23 C31 C32 128.5(3) . . . . ?
C22 C23 C31 C33 -107.8(3) . . . . ?
C22 C27 C28 C29 -114.9(3) . . . . ?
C22 C27 C28 C30 122.4(3) . . . . ?
C23 C22 C27 C26 2.8(4) . . . . ?
C23 C22 C27 C28 -176.0(3) . . . . ?
C23 C24 C25 C26 1.3(5) . . . . ?
C24 C23 C31 C32 -51.8(4) . . . . ?
C24 C23 C31 C33 71.9(4) . . . . ?
C24 C25 C26 C27 0.3(5) . . . . ?
C25 C26 C27 C22 -2.3(5) . . . . ?
C25 C26 C27 C28 176.6(3) . . . . ?
C26 C27 C28 C29 66.3(4) . . . . ?
C26 C27 C28 C30 -56.4(4) . . . . ?
C27 C22 C23 C24 -1.3(4) . . . . ?
C27 C22 C23 C31 178.4(3) . . . . ?
C31 C23 C24 C25 179.4(3) . . . . ?
Al1 O2 C38 C39 65.9(6) . . . . ?
Al1 O2 C38 C40 -56.8(6) . . . . ?
Al1 O2 C38 C41 -174.0(4) . . . . ?
Al1 O4 C46 C47 66.2(9) . . . . ?
Al1 O4 C46 C48 -174.8(6) . . . . ?
Al1 O4 C46 C49 -55.3(9) . . . . ?
Al1 O2A C38A C39A -73(7) . . . . ?
Al1 O2A C38A C40A 173(5) . . . . ?
Al1 O2A C38A C41A 69(6) . . . . ?
O1 Al1 O2 C38 -28.5(6) . . . . ?
O1 Al1 O3 C42 -163.9(7) . . . . ?
O1 Al1 O4 C46 -83.4(8) . . . . ?
O1 C34 C35 F1 165.1(7) . . . . ?
O1 C34 C35 F2 -76.2(6) . . . . ?
O1 C34 C35 F3 42.1(7) . . . . ?
O1 C34 C36 F4 160.8(6) . . . . ?
O1 C34 C36 F5 -77.8(6) . . . . ?
O1 C34 C36 F6 38.8(7) . . . . ?
O1 C34 C37 F7 -77.6(6) . . . . ?
O1 C34 C37 F8 161.6(6) . . . . ?
O1 C34 C37 F9 44.4(7) . . . . ?
O2 Al1 O1 C34 165.9(12) . . . . ?
O2 Al1 O3 C42 77.6(7) . . . . ?
O2 Al1 O4 C46 36.2(8) . . . . ?
O2 C38 C39 F10 38.3(5) . . . . ?
O2 C38 C39 F11 -81.0(4) . . . . ?
O2 C38 C39 F12 160.7(4) . . . . ?
O2 C38 C40 F13 47.5(5) . . . . ?
O2 C38 C40 F14 -72.7(5) . . . . ?
O2 C38 C40 F15 164.6(4) . . . . ?
O2 C38 C41 F16 42.4(5) . . . . ?
O2 C38 C41 F17 162.1(4) . . . . ?
O2 C38 C41 F18 -77.0(5) . . . . ?
O3 Al1 O1 C34 45.9(13) . . . . ?
O3 Al1 O2 C38 90.2(5) . . . . ?
O3 Al1 O4 C46 155.4(7) . . . . ?
O3 C42 C43 F19 168.7(5) . . . . ?
O3 C42 C43 F20 42.7(6) . . . . ?
O3 C42 C43 F21 -73.4(5) . . . . ?
O3 C42 C44 F22 42.6(7) . . . . ?
O3 C42 C44 F23 -75.0(6) . . . . ?
O3 C42 C44 F24 164.4(6) . . . . ?
O3 C42 C45 F25 -71.9(6) . . . . ?
O3 C42 C45 F26 45.2(7) . . . . ?
O3 C42 C45 F27 164.6(6) . . . . ?
O4 Al1 O1 C34 -75.2(13) . . . . ?
O4 Al1 O2 C38 -151.9(5) . . . . ?
O4 Al1 O3 C42 -39.2(7) . . . . ?
O4 C46 C47 F28 -45.5(6) . . . . ?
O4 C46 C47 F29 74.0(6) . . . . ?
O4 C46 C47 F30 -163.3(5) . . . . ?
O4 C46 C48 F31 -164.8(5) . . . . ?
O4 C46 C48 F32 74.7(6) . . . . ?
O4 C46 C48 F33 -45.2(6) . . . . ?
O4 C46 C49 F34 78.7(5) . . . . ?
O4 C46 C49 F35 -39.1(6) . . . . ?
O4 C46 C49 F36 -158.8(5) . . . . ?
C35 C34 O1 Al1 -113.3(12) . . . . ?
C35 C34 C36 F4 -81.4(6) . . . . ?
C35 C34 C36 F5 40.0(6) . . . . ?
C35 C34 C36 F6 156.7(5) . . . . ?
C35 C34 C37 F7 161.0(5) . . . . ?
C35 C34 C37 F8 40.3(7) . . . . ?
C35 C34 C37 F9 -77.0(7) . . . . ?
C36 C34 O1 Al1 4.4(14) . . . . ?
C36 C34 C35 F1 46.1(8) . . . . ?
C36 C34 C35 F2 164.8(5) . . . . ?
C36 C34 C35 F3 -76.8(6) . . . . ?
C36 C34 C37 F7 41.7(6) . . . . ?
C36 C34 C37 F8 -79.0(6) . . . . ?
C36 C34 C37 F9 163.8(5) . . . . ?
C37 C34 O1 Al1 122.1(12) . . . . ?
C37 C34 C35 F1 -72.7(8) . . . . ?
C37 C34 C35 F2 46.0(6) . . . . ?
C37 C34 C35 F3 164.4(5) . . . . ?
C37 C34 C36 F4 41.5(6) . . . . ?
C37 C34 C36 F5 162.9(5) . . . . ?
C37 C34 C36 F6 -80.4(6) . . . . ?
C39 C38 C40 F13 -76.4(5) . . . . ?
C39 C38 C40 F14 163.3(4) . . . . ?
C39 C38 C40 F15 40.6(5) . . . . ?
C39 C38 C41 F16 163.9(3) . . . . ?
C39 C38 C41 F17 -76.3(5) . . . . ?
C39 C38 C41 F18 44.6(5) . . . . ?
C40 C38 C39 F10 162.4(4) . . . . ?
C40 C38 C39 F11 43.1(4) . . . . ?
C40 C38 C39 F12 -75.2(4) . . . . ?
C40 C38 C41 F16 -78.2(4) . . . . ?
C40 C38 C41 F17 41.5(5) . . . . ?
C40 C38 C41 F18 162.5(4) . . . . ?
C41 C38 C39 F10 -81.5(4) . . . . ?
C41 C38 C39 F11 159.2(3) . . . . ?
C41 C38 C39 F12 40.9(4) . . . . ?
C41 C38 C40 F13 165.9(4) . . . . ?
C41 C38 C40 F14 45.7(5) . . . . ?
C41 C38 C40 F15 -77.0(5) . . . . ?
C43 C42 O3 Al1 -71.3(8) . . . . ?
C43 C42 C44 F22 -77.9(6) . . . . ?
C43 C42 C44 F23 164.6(5) . . . . ?
C43 C42 C44 F24 44.0(7) . . . . ?
C43 C42 C45 F25 48.0(6) . . . . ?
C43 C42 C45 F26 165.1(5) . . . . ?
C43 C42 C45 F27 -75.5(7) . . . . ?
C44 C42 O3 Al1 169.8(6) . . . . ?
C44 C42 C43 F19 -70.0(6) . . . . ?
C44 C42 C43 F20 164.1(5) . . . . ?
C44 C42 C43 F21 48.0(6) . . . . ?
C44 C42 C45 F25 163.2(5) . . . . ?
C44 C42 C45 F26 -79.7(6) . . . . ?
C44 C42 C45 F27 39.8(8) . . . . ?
C45 C42 O3 Al1 45.9(9) . . . . ?
C45 C42 C43 F19 47.1(6) . . . . ?
C45 C42 C43 F20 -78.9(6) . . . . ?
C45 C42 C43 F21 165.0(5) . . . . ?
C45 C42 C44 F22 168.1(5) . . . . ?
C45 C42 C44 F23 50.5(7) . . . . ?
C45 C42 C44 F24 -70.1(7) . . . . ?
C47 C46 C48 F31 -43.7(6) . . . . ?
C47 C46 C48 F32 -164.2(5) . . . . ?
C47 C46 C48 F33 75.9(5) . . . . ?
C47 C46 C49 F34 -44.1(5) . . . . ?
C47 C46 C49 F35 -162.0(4) . . . . ?
C47 C46 C49 F36 78.4(6) . . . . ?
C48 C46 C47 F28 -166.0(5) . . . . ?
C48 C46 C47 F29 -46.5(6) . . . . ?
C48 C46 C47 F30 76.2(6) . . . . ?
C48 C46 C49 F34 -160.3(4) . . . . ?
C48 C46 C49 F35 81.8(5) . . . . ?
C48 C46 C49 F36 -37.9(6) . . . . ?
C49 C46 C47 F28 77.8(5) . . . . ?
C49 C46 C47 F29 -162.7(4) . . . . ?
C49 C46 C47 F30 -40.0(6) . . . . ?
C49 C46 C48 F31 73.2(6) . . . . ?
C49 C46 C48 F32 -47.3(6) . . . . ?
C49 C46 C48 F33 -167.2(4) . . . . ?
O1A Al1 O2A C38A 137(6) . . . . ?
O1A Al1 O3A C42 107(5) . . . . ?
O1A C34 C35A F1A 69(2) . . . . ?
O1A C34 C35A F2A -174(2) . . . . ?
O1A C34 C35A F3A -55(2) . . . . ?
O1A C34 C36A F4A -174(2) . . . . ?
O1A C34 C36A F5A -56(3) . . . . ?
O1A C34 C36A F6A 74(3) . . . . ?
O1A C34 C37A F7A -56(3) . . . . ?
O1A C34 C37A F8A -178(3) . . . . ?
O1A C34 C37A F9A 67(3) . . . . ?
O2A Al1 O1A C34 154(7) . . . . ?
O2A Al1 O3A C42 -2(6) . . . . ?
O2A C38A C39A F10A 78(4) . . . . ?
O2A C38A C39A F11A -47(4) . . . . ?
O2A C38A C39A F12A -168(3) . . . . ?
O2A C38A C40A F13A -30(2) . . . . ?
O2A C38A C40A F14A -155.9(19) . . . . ?
O2A C38A C40A F15A 84.4(19) . . . . ?
O2A C38A C41A F16A 57(3) . . . . ?
O2A C38A C41A F17A -70(2) . . . . ?
O2A C38A C41A F18A 179(2) . . . . ?
O3A Al1 O1A C34 34(7) . . . . ?
O3A Al1 O2A C38A -100(6) . . . . ?
O3A C42 C43A F19A 138.9(19) . . . . ?
O3A C42 C43A F20A 26(2) . . . . ?
O3A C42 C43A F21A -88(2) . . . . ?
O3A C42 C44A F22A 38(2) . . . . ?
O3A C42 C44A F23A -82(2) . . . . ?
O3A C42 C44A F24A 163(2) . . . . ?
O3A C42 C45A F25A -61(2) . . . . ?
O3A C42 C45A F26A 64(2) . . . . ?
O3A C42 C45A F27A 180(2) . . . . ?
O4A Al1 O1A C34 -90(7) . . . . ?
O4A Al1 O2A C38A 24(6) . . . . ?
O4A Al1 O3A C42 -129(5) . . . . ?
O4A C46A C47A F28A -18(3) . . . . ?
O4A C46A C47A F29A 102(2) . . . . ?
O4A C46A C47A F30A -135(2) . . . . ?
O4A C46A C48A F31A -144(2) . . . . ?
O4A C46A C48A F32A -23(2) . . . . ?
O4A C46A C48A F33A 100(2) . . . . ?
O4A C46A C49A F34A 72(2) . . . . ?
O4A C46A C49A F35A -67(2) . . . . ?
O4A C46A C49A F36A -168(2) . . . . ?
C35A C34 O1A Al1 -85(7) . . . . ?
C35A C34 C36A F4A -55(2) . . . . ?
C35A C34 C36A F5A 64(2) . . . . ?
C35A C34 C36A F6A -166.1(18) . . . . ?
C35A C34 C37A F7A -174(2) . . . . ?
C35A C34 C37A F8A 64(2) . . . . ?
C35A C34 C37A F9A -50(2) . . . . ?
C36A C34 O1A Al1 34(7) . . . . ?
C36A C34 C35A F1A -52(2) . . . . ?
C36A C34 C35A F2A 65.3(18) . . . . ?
C36A C34 C35A F3A -175.7(17) . . . . ?
C36A C34 C37A F7A 68(2) . . . . ?
C36A C34 C37A F8A -55(2) . . . . ?
C36A C34 C37A F9A -168.8(18) . . . . ?
C37A C34 O1A Al1 158(6) . . . . ?
C37A C34 C35A F1A -172.1(17) . . . . ?
C37A C34 C35A F2A -55.1(18) . . . . ?
C37A C34 C35A F3A 63.9(19) . . . . ?
C37A C34 C36A F4A 63(2) . . . . ?
C37A C34 C36A F5A -178.8(19) . . . . ?
C37A C34 C36A F6A -49(2) . . . . ?
C39A C38A C40A F13A -172.5(16) . . . . ?
C39A C38A C40A F14A 62(2) . . . . ?
C39A C38A C40A F15A -58(2) . . . . ?
C39A C38A C41A F16A -148(2) . . . . ?
C39A C38A C41A F17A 85(2) . . . . ?
C39A C38A C41A F18A -26(3) . . . . ?
C40A C38A C39A F10A -172.8(16) . . . . ?
C40A C38A C39A F11A 62(2) . . . . ?
C40A C38A C39A F12A -58.4(19) . . . . ?
C40A C38A C41A F16A -37(2) . . . . ?
C40A C38A C41A F17A -164.2(18) . . . . ?
C40A C38A C41A F18A 85(2) . . . . ?
C41A C38A C39A F10A -63(2) . . . . ?
C41A C38A C39A F11A 171.5(16) . . . . ?
C41A C38A C39A F12A 51(2) . . . . ?
C41A C38A C40A F13A 74.1(19) . . . . ?
C41A C38A C40A F14A -52(2) . . . . ?
C41A C38A C40A F15A -171.5(15) . . . . ?
C43A C42 O3A Al1 47(5) . . . . ?
C43A C42 C44A F22A -79(2) . . . . ?
C43A C42 C44A F23A 160.6(17) . . . . ?
C43A C42 C44A F24A 46(2) . . . . ?
C43A C42 C45A F25A 52(2) . . . . ?
C43A C42 C45A F26A 176.8(19) . . . . ?
C43A C42 C45A F27A -67(2) . . . . ?
C44A C42 O3A Al1 -73(5) . . . . ?
C44A C42 C43A F19A -105.9(18) . . . . ?
C44A C42 C43A F20A 141.3(17) . . . . ?
C44A C42 C43A F21A 27(2) . . . . ?
C44A C42 C45A F25A -171.3(18) . . . . ?
C44A C42 C45A F26A -46(2) . . . . ?
C44A C42 C45A F27A 70(2) . . . . ?
C45A C42 O3A Al1 167(5) . . . . ?
C45A C42 C43A F19A 33(2) . . . . ?
C45A C42 C43A F20A -80(2) . . . . ?
C45A C42 C43A F21A 165.5(17) . . . . ?
C45A C42 C44A F22A 142.5(19) . . . . ?
C45A C42 C44A F23A 22(2) . . . . ?
C45A C42 C44A F24A -92(2) . . . . ?
C47A C46A C48A F31A -38(3) . . . . ?
C47A C46A C48A F32A 83(2) . . . . ?
C47A C46A C48A F33A -154(2) . . . . ?
C47A C46A C49A F34A -28(3) . . . . ?
C47A C46A C49A F35A -166(2) . . . . ?
C47A C46A C49A F36A 92(2) . . . . ?
C48A C46A C47A F28A -126(2) . . . . ?
C48A C46A C47A F29A -6(3) . . . . ?
C48A C46A C47A F30A 117(2) . . . . ?
C48A C46A C49A F34A 176(2) . . . . ?
C48A C46A C49A F35A 37(3) . . . . ?
C48A C46A C49A F36A -64(3) . . . . ?
C49A C46A C47A F28A 77(2) . . . . ?
C49A C46A C47A F29A -163(2) . . . . ?
C49A C46A C47A F30A -40(2) . . . . ?
C49A C46A C48A F31A 117(2) . . . . ?
C49A C46A C48A F32A -122(2) . . . . ?
C49A C46A C48A F33A 1(3) . . . . ?
